data_4110534
loop_
_publ_author_name
'Nanfeng Zheng'
'Haiwei Lu'
'Xianhui Bu'
'Pingyun Feng'

_publ_section_title
;
 Metal-Chelate Dye-Controlled Organization of Cd32S14(SPh)404-
 Nanoclusters into Three-Dimensional Molecular and Covalent Open
 Architecture
;
_journal_name_full 'Journal of the American Chemical Society'
_journal_page_first 4528
_journal_page_last 4529
_journal_paper_doi 10.1021/ja060006+
_journal_volume 128
_journal_year 2006
_chemical_formula_sum 'C370 Cd32 Fe2 N15 S54'
_chemical_formula_weight 10093.59
_chemical_name_common MOL-7CdS-FeTMPAL
_chemical_name_systematic
; 
 ? 
;
_space_group_IT_number 2
_symmetry_cell_setting triclinic
_symmetry_space_group_name_Hall '-P 1'
_symmetry_space_group_name_H-M 'P -1'
_atom_sites_solution_hydrogens none
_atom_sites_solution_primary direct
_atom_sites_solution_secondary difmap
_audit_creation_method SHELXL-97
_cell_angle_alpha 76.238(2)
_cell_angle_beta 78.705(2)
_cell_angle_gamma 84.428(2)
_cell_formula_units_Z 2
_cell_length_a 21.5681(9)
_cell_length_b 22.3296(9)
_cell_length_c 43.8461(19)
_cell_measurement_reflns_used 294
_cell_measurement_temperature 100(2)
_cell_measurement_theta_max 15.4
_cell_measurement_theta_min 3.8
_cell_volume 20084.8(15)
_computing_structure_refinement 'SHELXL-97 (Sheldrick, 1997)'
_computing_structure_solution 'SHELXS-97 (Sheldrick, 1990)'
_diffrn_ambient_temperature 100(2)
_diffrn_measured_fraction_theta_full 0.928
_diffrn_measured_fraction_theta_max 0.928
_diffrn_measurement_device_type 'Bruker P4'
_diffrn_measurement_method '\w scans'
_diffrn_radiation_monochromator graphite
_diffrn_radiation_source 'sealed tube'
_diffrn_radiation_type MoK\a
_diffrn_radiation_wavelength 0.71073
_diffrn_reflns_av_R_equivalents 0.0860
_diffrn_reflns_av_sigmaI/netI 0.1761
_diffrn_reflns_limit_h_max 30
_diffrn_reflns_limit_h_min -31
_diffrn_reflns_limit_k_max 32
_diffrn_reflns_limit_k_min -30
_diffrn_reflns_limit_l_max 64
_diffrn_reflns_limit_l_min -64
_diffrn_reflns_number 279863
_diffrn_reflns_theta_full 31.73
_diffrn_reflns_theta_max 31.73
_diffrn_reflns_theta_min 0.96
_diffrn_standards_decay_% 'Not measured'
_diffrn_standards_interval_count 0
_diffrn_standards_interval_time 0
_diffrn_standards_number 0
_exptl_absorpt_coefficient_mu 2.051
_exptl_absorpt_correction_T_max 0.6073
_exptl_absorpt_correction_T_min 0.5255
_exptl_absorpt_correction_type empirical
_exptl_absorpt_process_details 'SADABS (Sheldrick,1996)'
_exptl_crystal_colour Red
_exptl_crystal_density_diffrn 1.669
_exptl_crystal_description 'Fragment of Prism'
_exptl_crystal_F_000 9554
_exptl_crystal_size_max 0.36
_exptl_crystal_size_mid 0.32
_exptl_crystal_size_min 0.27
_refine_diff_density_max 3.956
_refine_diff_density_min -2.249
_refine_diff_density_rms 0.273
_refine_ls_extinction_method none
_refine_ls_goodness_of_fit_ref 1.025
_refine_ls_hydrogen_treatment none
_refine_ls_matrix_type full
_refine_ls_number_parameters 3195
_refine_ls_number_reflns 126489
_refine_ls_number_restraints 0
_refine_ls_restrained_S_all 1.025
_refine_ls_R_factor_all 0.1569
_refine_ls_R_factor_gt 0.0683
_refine_ls_shift/su_max 0.095
_refine_ls_shift/su_mean 0.000
_refine_ls_structure_factor_coef Fsqd
_refine_ls_weighting_details 'calc w=1/[\s^2^(Fo^2^)+(0.1000P)^2^+0.6611P] where P=(Fo^2^+2Fc^2^)/3'
_refine_ls_weighting_scheme calc
_refine_ls_wR_factor_gt 0.2121
_refine_ls_wR_factor_ref 0.2389
_reflns_number_gt 54439
_reflns_number_total 126489
_reflns_threshold_expression >2sigma(I)
_cod_data_source_file ja0600062Bsi20060310_033049_5.cif
_cod_data_source_block MOL-7CdS-FeTMPAL
_cod_database_code 4110534

loop_
_symmetry_equiv_pos_as_xyz
'x, y, z'
'-x, -y, -z'

loop_
_atom_site_label
_atom_site_type_symbol
_atom_site_fract_x
_atom_site_fract_y
_atom_site_fract_z
_atom_site_U_iso_or_equiv
_atom_site_adp_type
_atom_site_occupancy
_atom_site_symmetry_multiplicity
_atom_site_calc_flag
_atom_site_refinement_flags
Cd1 Cd 0.55316(3) 0.81558(3) 0.224763(16) 0.02715(15) Uani 1 1 d .
Cd2 Cd 0.85179(3) 0.95027(3) 0.146053(15) 0.02106(13) Uani 1 1 d .
Cd3 Cd 0.75944(3) 1.05135(3) 0.342637(15) 0.02496(14) Uani 1 1 d .
Cd4 Cd 0.49516(3) 1.16995(3) 0.264829(16) 0.02737(15) Uani 1 1 d .
Cd5 Cd 0.72513(3) 0.80730(3) 0.161321(16) 0.02429(14) Uani 1 1 d .
Cd6 Cd 0.79871(3) 0.93115(3) 0.279251(15) 0.02248(14) Uani 1 1 d .
Cd7 Cd 0.81681(3) 1.22963(3) 0.129197(15) 0.02420(14) Uani 1 1 d .
Cd8 Cd 0.61393(3) 1.18541(3) 0.331747(16) 0.02936(15) Uani 1 1 d .
Cd9 Cd 0.84198(3) 0.74661(3) 0.316760(17) 0.03258(17) Uani 1 1 d .
Cd10 Cd 0.67228(3) 0.79107(3) 0.288238(17) 0.02951(16) Uani 1 1 d .
Cd11 Cd 0.93629(3) 1.20483(3) 0.192833(15) 0.02161(13) Uani 1 1 d .
Cd12 Cd 0.90769(3) 1.07197(3) 0.275857(15) 0.02351(14) Uani 1 1 d .
Cd13 Cd 0.65193(3) 1.05794(3) 0.273886(14) 0.02022(13) Uani 1 1 d .
Cd14 Cd 0.65955(3) 1.20170(3) 0.195837(15) 0.02201(13) Uani 1 1 d .
Cd15 Cd 0.50366(3) 1.03858(3) 0.348723(17) 0.03278(16) Uani 1 1 d .
Cd16 Cd 0.97037(4) 0.73877(3) 0.377095(19) 0.0416(2) Uani 1 1 d .
Cd17 Cd 0.95713(3) 0.94900(3) 0.209387(15) 0.02437(14) Uani 1 1 d .
Cd18 Cd 0.84554(3) 0.81550(3) 0.218659(16) 0.02617(15) Uani 1 1 d .
Cd19 Cd 0.55722(3) 0.77221(3) 0.138235(17) 0.02777(15) Uani 1 1 d .
Cd20 Cd 0.41535(4) 1.20356(4) 0.35549(2) 0.0429(2) Uani 1 1 d .
Cd21 Cd 0.64422(3) 0.90298(3) 0.345163(16) 0.03080(16) Uani 1 1 d .
Cd22 Cd 0.82391(3) 0.87054(3) 0.372567(17) 0.03159(16) Uani 1 1 d .
Cd23 Cd 0.97529(3) 0.88236(3) 0.299980(17) 0.03327(17) Uani 1 1 d .
Cd24 Cd 1.00829(3) 1.28122(3) 0.097488(16) 0.02816(15) Uani 1 1 d .
Cd25 Cd 0.77245(3) 1.19023(3) 0.266849(15) 0.02205(13) Uani 1 1 d .
Cd26 Cd 0.53267(3) 0.92186(3) 0.284168(15) 0.02436(14) Uani 1 1 d .
Cd27 Cd 0.70429(3) 1.08660(3) 0.135782(15) 0.02224(14) Uani 1 1 d .
Cd28 Cd 0.80883(3) 1.07630(3) 0.204091(14) 0.01849(13) Uani 1 1 d .
Cd29 Cd 0.55136(3) 1.06703(3) 0.201269(15) 0.02171(13) Uani 1 1 d .
Cd30 Cd 0.96397(3) 1.08886(3) 0.129457(15) 0.02290(14) Uani 1 1 d .
Cd31 Cd 0.69204(3) 0.93927(3) 0.214004(15) 0.02069(13) Uani 1 1 d .
Cd32 Cd 0.59826(3) 0.94922(3) 0.140210(15) 0.02230(14) Uani 1 1 d .
S1 S 0.72296(9) 1.13408(9) 0.23472(5) 0.0175(4) Uani 1 1 d .
S2 S 0.60490(9) 0.99663(9) 0.24398(5) 0.0190(4) Uani 1 1 d .
S3 S 0.71451(10) 0.98717(9) 0.31205(5) 0.0223(5) Uani 1 1 d .
S4 S 0.88233(9) 1.14846(9) 0.16254(5) 0.0180(4) Uani 1 1 d .
S5 S 0.75279(10) 0.86416(9) 0.25120(5) 0.0234(5) Uani 1 1 d .
S6 S 0.88558(13) 0.79505(11) 0.41054(6) 0.0393(6) Uani 1 1 d .
S7 S 0.91019(12) 0.75830(11) 0.26127(6) 0.0369(6) Uani 1 1 d .
S8 S 1.08167(13) 1.35974(12) 0.06492(6) 0.0413(6) Uani 1 1 d .
S9 S 0.76473(9) 1.01278(9) 0.17412(5) 0.0187(4) Uani 1 1 d .
S10 S 0.57089(12) 0.96206(12) 0.38247(6) 0.0379(6) Uani 1 1 d .
S11 S 0.45611(11) 1.00194(11) 0.30786(6) 0.0307(5) Uani 1 1 d .
S12 S 1.04341(14) 0.81181(14) 0.33621(7) 0.0538(9) Uani 1 1 d .
S13 S 0.87304(9) 1.00735(9) 0.24204(5) 0.0193(4) Uani 1 1 d .
S14 S 0.95243(11) 0.98464(11) 0.31698(6) 0.0346(6) Uani 1 1 d .
S15 S 0.51816(12) 1.25254(13) 0.35216(7) 0.0406(6) Uani 1 1 d .
S16 S 0.40608(11) 1.22458(13) 0.29722(7) 0.0388(6) Uani 1 1 d .
S17 S 0.83457(10) 1.25750(10) 0.21618(5) 0.0252(5) Uani 1 1 d .
S18 S 1.00894(10) 1.28337(10) 0.15561(5) 0.0257(5) Uani 1 1 d .
S19 S 0.68334(11) 1.26013(11) 0.28907(6) 0.0311(5) Uani 1 1 d .
S20 S 0.66158(11) 1.10235(11) 0.37225(6) 0.0322(5) Uani 1 1 d .
S21 S 0.46625(11) 0.87383(12) 0.25507(6) 0.0335(6) Uani 1 1 d .
S22 S 0.79373(11) 0.73937(10) 0.19703(6) 0.0322(6) Uani 1 1 d .
S23 S 0.63174(12) 0.73706(11) 0.25125(6) 0.0339(6) Uani 1 1 d .
S24 S 0.78799(13) 1.15527(13) 0.09816(6) 0.0440(7) Uani 1 1 d .
S25 S 1.02014(10) 1.17411(10) 0.08596(6) 0.0285(5) Uani 1 1 d .
S26 S 0.73136(12) 0.71190(10) 0.32705(6) 0.0339(6) Uani 1 1 d .
S27 S 0.81977(12) 0.97703(10) 0.38237(6) 0.0308(5) Uani 1 1 d .
S28 S 0.50767(10) 0.98630(10) 0.17923(5) 0.0236(5) Uani 1 1 d .
S29 S 0.90561(13) 0.67432(11) 0.35518(6) 0.0384(6) Uani 1 1 d .
S30 S 0.91290(10) 1.02750(10) 0.10015(5) 0.0252(5) Uani 1 1 d .
S31 S 0.55538(10) 1.25088(11) 0.22095(6) 0.0290(5) Uani 1 1 d .
S32 S 0.77447(11) 0.90160(10) 0.12235(5) 0.0262(5) Uani 1 1 d .
S33 S 1.02665(10) 1.03219(10) 0.17196(5) 0.0255(5) Uani 1 1 d .
S34 S 0.86110(11) 0.85603(10) 0.31638(6) 0.0287(5) Uani 1 1 d .
S35 S 0.92198(10) 0.88182(10) 0.17891(5) 0.0252(5) Uani 1 1 d .
S36 S 0.50639(11) 0.74818(11) 0.19692(6) 0.0296(5) Uani 1 1 d .
S37 S 0.83105(10) 1.13148(10) 0.30842(5) 0.0247(5) Uani 1 1 d .
S38 S 0.58588(11) 0.84172(11) 0.32139(6) 0.0294(5) Uani 1 1 d .
S39 S 0.73214(10) 1.28649(10) 0.16212(5) 0.0246(5) Uani 1 1 d .
S40 S 0.89239(10) 1.30391(11) 0.08977(5) 0.0284(5) Uani 1 1 d .
S41 S 0.99197(10) 1.13557(10) 0.23490(5) 0.0261(5) Uani 1 1 d .
S42 S 0.45123(10) 1.11149(10) 0.23160(5) 0.0261(5) Uani 1 1 d .
S43 S 0.67735(11) 0.74976(10) 0.12890(6) 0.0278(5) Uani 1 1 d .
S44 S 0.66808(10) 1.02501(10) 0.10013(5) 0.0227(5) Uani 1 1 d .
S45 S 0.61658(10) 1.14572(10) 0.16240(5) 0.0233(5) Uani 1 1 d .
S46 S 0.54101(10) 0.88669(10) 0.11372(5) 0.0238(5) Uani 1 1 d .
S47 S 0.64041(10) 0.87640(9) 0.18604(5) 0.0207(4) Uani 1 1 d .
S48 S 0.71928(12) 0.82562(11) 0.37501(6) 0.0352(6) Uani 1 1 d .
S49 S 1.03248(11) 0.88426(11) 0.24462(6) 0.0329(6) Uani 1 1 d .
S50 S 0.5017(2) 0.7148(3) 0.11195(11) 0.1147(19) Uani 1 1 d .
S51 S 0.32318(16) 1.26015(17) 0.38043(9) 0.0713(10) Uani 1 1 d .
S52 S 0.56595(10) 1.11735(10) 0.30460(5) 0.0231(5) Uani 1 1 d .
S53 S 0.41486(13) 1.08940(13) 0.38292(7) 0.0472(7) Uani 1 1 d .
S54 S 1.04006(14) 0.67023(13) 0.40941(7) 0.0521(8) Uani 1 1 d .
Fe1 Fe 0.07967(7) 0.68867(6) 0.53332(3) 0.0318(3) Uani 1 1 d .
Fe2 Fe 0.30618(6) 0.47001(7) 0.09136(4) 0.0358(3) Uani 1 1 d .
C111 C 0.58720(5) 0.67402(4) 0.27453(3) 0.050(3) Uani 1 1 d G
C112 C 0.61525(6) 0.61460(4) 0.27884(3) 0.089(5) Uani 1 1 d G
C113 C 0.57997(6) 0.56470(4) 0.29614(3) 0.140(9) Uani 1 1 d G
C114 C 0.51664(6) 0.57423(5) 0.30913(3) 0.28(2) Uani 1 1 d G
C115 C 0.48858(6) 0.63365(5) 0.30482(3) 0.187(11) Uiso 1 1 d G
C116 C 0.52386(5) 0.68355(5) 0.28752(3) 0.174(10) Uiso 1 1 d G
C121 C 0.42270(4) 0.81770(5) 0.28420(3) 0.058(4) Uani 1 1 d G
C122 C 0.42848(5) 0.80353(5) 0.31618(3) 0.059(3) Uani 1 1 d G
C123 C 0.39254(5) 0.75821(5) 0.33780(3) 0.091(5) Uani 1 1 d G
C124 C 0.35082(5) 0.72705(6) 0.32745(3) 0.126(7) Uiso 1 1 d G
C125 C 0.34504(5) 0.74122(6) 0.29546(3) 0.203(12) Uiso 1 1 d G
C126 C 0.38098(5) 0.78654(5) 0.27384(3) 0.143(8) Uiso 1 1 d G
C131 C 1.08655(5) 0.76365(5) 0.30921(3) 0.078(5) Uani 1 1 d G
C132 C 1.05470(5) 0.72979(5) 0.29490(3) 0.127(8) Uani 1 1 d G
C133 C 1.08852(5) 0.69654(5) 0.27339(3) 0.147(9) Uani 1 1 d G
C134 C 1.15418(5) 0.69713(5) 0.26617(3) 0.191(11) Uiso 1 1 d G
C135 C 1.18603(5) 0.73098(6) 0.28048(3) 0.194(11) Uiso 1 1 d G
C136 C 1.15221(5) 0.76424(6) 0.30200(3) 0.168(9) Uiso 1 1 d G
C141 C 0.85072(5) 0.70953(4) 0.16916(3) 0.038(2) Uiso 1 1 d G
C142 C 0.89067(5) 0.74643(5) 0.14462(3) 0.060(4) Uani 1 1 d G
C143 C 0.93582(5) 0.71953(5) 0.12392(3) 0.094(5) Uani 1 1 d G
C144 C 0.94102(6) 0.65574(5) 0.12777(3) 0.096(6) Uani 1 1 d G
C145 C 0.90107(6) 0.61884(5) 0.15231(3) 0.086(5) Uani 1 1 d G
C146 C 0.85592(6) 0.64574(4) 0.17301(3) 0.081(5) Uani 1 1 d G
C151 C 0.58507(6) 0.88753(6) 0.07540(3) 0.034(2) Uani 1 1 d G
C152 C 0.55196(6) 0.89259(6) 0.05063(3) 0.071(4) Uani 1 1 d G
C153 C 0.58463(6) 0.89220(7) 0.02002(3) 0.131(9) Uani 1 1 d G
C154 C 0.65041(6) 0.88675(7) 0.01418(3) 0.133(9) Uani 1 1 d G
C155 C 0.68352(6) 0.88169(6) 0.03895(2) 0.071(4) Uani 1 1 d G
C156 C 0.65085(6) 0.88208(6) 0.06956(2) 0.038(2) Uani 1 1 d G
C161 C 0.81426(5) 0.89352(5) 0.08425(2) 0.030(2) Uani 1 1 d G
C162 C 0.83352(5) 0.83668(5) 0.07679(2) 0.039(2) Uani 1 1 d G
C163 C 0.86820(6) 0.83407(6) 0.04682(2) 0.052(3) Uani 1 1 d G
C164 C 0.88362(6) 0.88831(6) 0.02431(2) 0.058(3) Uani 1 1 d G
C165 C 0.86436(6) 0.94514(6) 0.03177(2) 0.059(3) Uani 1 1 d G
C166 C 0.82969(5) 0.94775(5) 0.06174(2) 0.041(3) Uani 1 1 d G
C171 C 0.97865(5) 0.98474(5) 0.08191(2) 0.037(2) Uani 1 1 d G
C172 C 0.97517(5) 0.92216(5) 0.08362(2) 0.041(3) Uani 1 1 d G
C173 C 1.02616(5) 0.88957(6) 0.06916(3) 0.063(4) Uani 1 1 d G
C174 C 1.08063(5) 0.91955(6) 0.05298(3) 0.069(4) Uani 1 1 d G
C175 C 1.08411(5) 0.98213(6) 0.05126(2) 0.058(3) Uani 1 1 d G
C176 C 1.03312(5) 1.01473(6) 0.06572(2) 0.044(3) Uani 1 1 d G
C181 C 1.09344(6) 1.34619(6) 0.02589(3) 0.051(3) Uani 1 1 d G
C182 C 1.15270(6) 1.35565(7) 0.00672(3) 0.069(4) Uani 1 1 d G
C183 C 1.16255(6) 1.34949(7) -0.02470(3) 0.072(4) Uani 1 1 d G
C184 C 1.11313(6) 1.33387(7) -0.03695(3) 0.072(4) Uani 1 1 d G
C185 C 1.05386(6) 1.32440(6) -0.01778(2) 0.073(4) Uani 1 1 d G
C186 C 1.04402(6) 1.33056(6) 0.01364(3) 0.063(4) Uani 1 1 d G
C191 C 0.69221(6) 0.67024(5) 0.14535(3) 0.029(2) Uani 1 1 d G
C192 C 0.71984(6) 0.63339(5) 0.12433(3) 0.041(3) Uani 1 1 d G
C193 C 0.73455(7) 0.57114(5) 0.13592(3) 0.050(3) Uani 1 1 d G
C194 C 0.72163(7) 0.54575(5) 0.16852(4) 0.049(3) Uani 1 1 d G
C195 C 0.69400(6) 0.58260(4) 0.18954(3) 0.043(3) Uani 1 1 d G
C196 C 0.67929(6) 0.64485(4) 0.17795(3) 0.036(2) Uani 1 1 d G
C201 C 0.74324(6) 0.64269(4) 0.31256(3) 0.042(3) Uani 1 1 d G
C202 C 0.77553(6) 0.64038(4) 0.28210(3) 0.064(4) Uani 1 1 d G
C203 C 0.78323(6) 0.58491(4) 0.27229(3) 0.109(7) Uani 1 1 d G
C204 C 0.75864(6) 0.53176(4) 0.29294(3) 0.084(5) Uani 1 1 d G
C205 C 0.72636(7) 0.53407(4) 0.32339(3) 0.053(3) Uani 1 1 d G
C206 C 0.71865(6) 0.58954(4) 0.33320(3) 0.042(3) Uani 1 1 d G
C211 C 0.93695(5) 0.68927(4) 0.24856(3) 0.053(3) Uani 1 1 d G
C212 C 0.96599(5) 0.69554(4) 0.21681(3) 0.067(4) Uani 1 1 d G
C213 C 0.98988(5) 0.64353(4) 0.20527(3) 0.101(6) Uani 1 1 d G
C214 C 0.98474(6) 0.58524(4) 0.22547(3) 0.209(15) Uani 1 1 d G
C215 C 0.95570(6) 0.57896(4) 0.25722(3) 0.167(9) Uiso 1 1 d G
C216 C 0.93181(6) 0.63098(4) 0.26876(3) 0.295(19) Uiso 1 1 d G
C221 C 0.92820(6) 0.84376(6) 0.42438(2) 0.035(2) Uani 1 1 d G
C222 C 0.95780(6) 0.89503(6) 0.40438(2) 0.043(3) Uani 1 1 d G
C223 C 0.98671(6) 0.93415(6) 0.41704(2) 0.054(3) Uani 1 1 d G
C224 C 0.98603(6) 0.92200(7) 0.44970(3) 0.056(3) Uani 1 1 d G
C225 C 0.95643(7) 0.87073(7) 0.46970(2) 0.057(3) Uani 1 1 d G
C226 C 0.92751(6) 0.83161(6) 0.45704(2) 0.049(3) Uani 1 1 d G
C231 C 1.01847(5) 1.01324(5) 0.32556(2) 0.031(2) Uani 1 1 d G
C232 C 1.07315(5) 0.97643(5) 0.33011(3) 0.049(3) Uani 1 1 d G
C233 C 1.12198(5) 0.99909(6) 0.33988(3) 0.054(3) Uani 1 1 d G
C234 C 1.11615(5) 1.05856(6) 0.34509(3) 0.104(6) Uani 1 1 d G
C235 C 1.06147(5) 1.09537(6) 0.34054(3) 0.131(8) Uani 1 1 d G
C236 C 1.01263(5) 1.07271(5) 0.33077(3) 0.067(4) Uani 1 1 d G
C241 C 1.08690(5) 1.24914(5) 0.15836(3) 0.026(2) Uani 1 1 d G
C242 C 1.10169(4) 1.18652(5) 0.16025(3) 0.032(2) Uani 1 1 d G
C243 C 1.16239(4) 1.16216(6) 0.16368(3) 0.038(2) Uani 1 1 d G
C244 C 1.20830(4) 1.20041(6) 0.16521(3) 0.043(3) Uani 1 1 d G
C245 C 1.19350(5) 1.26302(6) 0.16333(3) 0.034(2) Uani 1 1 d G
C246 C 1.13281(5) 1.28739(5) 0.15990(3) 0.033(2) Uani 1 1 d G
C251 C 0.68487(5) 1.33581(4) 0.13597(3) 0.028(2) Uani 1 1 d G
C252 C 0.62821(5) 1.31847(4) 0.13090(3) 0.047(3) Uani 1 1 d G
C253 C 0.59012(5) 1.36125(4) 0.11323(3) 0.075(4) Uani 1 1 d G
C254 C 0.60868(6) 1.42137(4) 0.10065(3) 0.059(3) Uani 1 1 d G
C255 C 0.66534(6) 1.43870(4) 0.10572(3) 0.054(3) Uani 1 1 d G
C256 C 0.70343(6) 1.39593(4) 0.12339(3) 0.049(3) Uani 1 1 d G
C261 C 0.85498(6) 0.64115(5) 0.39153(3) 0.037(2) Uani 1 1 d G
C262 C 0.87537(7) 0.58559(5) 0.40978(3) 0.044(3) Uani 1 1 d G
C263 C 0.83602(7) 0.55637(5) 0.43728(3) 0.042(3) Uani 1 1 d G
C264 C 0.77628(7) 0.58271(5) 0.44653(3) 0.052(3) Uani 1 1 d G
C265 C 0.75590(7) 0.63827(5) 0.42828(3) 0.058(3) Uani 1 1 d G
C266 C 0.79525(6) 0.66749(5) 0.40078(3) 0.051(3) Uani 1 1 d G
C271 C 0.74115(5) 1.19368(5) 0.07090(2) 0.053(3) Uani 1 1 d G
C272 C 0.70447(5) 1.24625(5) 0.07611(2) 0.069(4) Uani 1 1 d G
C273 C 0.66626(5) 1.27657(5) 0.05445(2) 0.091(5) Uani 1 1 d G
C274 C 0.66473(6) 1.25433(5) 0.02758(2) 0.076(4) Uani 1 1 d G
C275 C 0.70142(6) 1.20177(6) 0.02238(2) 0.078(4) Uani 1 1 d G
C276 C 0.73963(5) 1.17144(5) 0.04404(2) 0.056(3) Uani 1 1 d G
C281 C 0.42095(4) 1.17023(5) 0.20186(3) 0.028(2) Uani 1 1 d G
C282 C 0.44714(4) 1.18014(5) 0.16959(3) 0.048(3) Uani 1 1 d G
C283 C 0.41813(5) 1.22298(5) 0.14741(3) 0.055(3) Uani 1 1 d G
C284 C 0.36294(5) 1.25592(6) 0.15749(3) 0.043(3) Uani 1 1 d G
C285 C 0.33675(4) 1.24601(6) 0.18976(3) 0.052(3) Uani 1 1 d G
C286 C 0.36576(4) 1.20317(5) 0.21194(3) 0.045(3) Uani 1 1 d G
C291 C 0.33286(4) 1.19368(6) 0.29770(3) 0.040(3) Uani 1 1 d G
C292 C 0.28070(4) 1.23510(6) 0.29506(3) 0.059(3) Uani 1 1 d G
C293 C 0.22371(4) 1.21519(7) 0.29186(4) 0.075(4) Uani 1 1 d G
C294 C 0.21886(4) 1.15386(7) 0.29128(3) 0.083(5) Uani 1 1 d G
C295 C 0.27102(4) 1.11244(6) 0.29392(3) 0.068(4) Uani 1 1 d G
C296 C 0.32801(4) 1.13235(6) 0.29712(3) 0.046(3) Uani 1 1 d G
C301 C 0.38353(4) 0.96483(6) 0.32363(3) 0.035(2) Uani 1 1 d G
C302 C 0.34886(4) 0.95393(6) 0.30208(3) 0.041(3) Uani 1 1 d G
C303 C 0.29370(4) 0.92202(6) 0.31314(3) 0.049(3) Uani 1 1 d G
C304 C 0.27321(4) 0.90102(6) 0.34574(3) 0.058(3) Uani 1 1 d G
C305 C 0.30789(4) 0.91193(6) 0.36728(3) 0.059(4) Uani 1 1 d G
C306 C 0.36304(4) 0.94383(6) 0.35623(3) 0.043(3) Uani 1 1 d G
C311 C 0.69486(6) 1.13813(5) 0.39739(2) 0.035(2) Uani 1 1 d G
C312 C 0.68296(6) 1.11313(6) 0.43006(2) 0.061(3) Uani 1 1 d G
C313 C 0.70509(6) 1.14103(6) 0.45072(2) 0.080(5) Uani 1 1 d G
C314 C 0.73913(7) 1.19392(6) 0.43871(2) 0.084(5) Uani 1 1 d G
C315 C 0.75103(6) 1.21892(6) 0.40605(2) 0.067(4) Uani 1 1 d G
C316 C 0.72890(6) 1.19102(5) 0.38539(2) 0.052(3) Uani 1 1 d G
C321 C 0.51875(6) 1.26629(6) 0.39049(3) 0.055(3) Uani 1 1 d G
C322 C 0.57022(6) 1.24520(6) 0.40562(3) 0.133(8) Uani 1 1 d G
C323 C 0.57088(7) 1.25672(6) 0.43534(3) 0.126(8) Uani 1 1 d G
C324 C 0.52008(7) 1.28933(7) 0.44993(3) 0.099(6) Uani 1 1 d G
C325 C 0.46862(7) 1.31041(7) 0.43481(3) 0.128(7) Uiso 1 1 d G
C326 C 0.46795(6) 1.29889(6) 0.40509(3) 0.38(3) Uani 1 1 d G
C331 C 0.51910(5) 0.90497(5) 0.40587(2) 0.065(4) Uani 1 1 d G
C332 C 0.48479(5) 0.87385(5) 0.39134(2) 0.066(4) Uani 1 1 d G
C333 C 0.44639(5) 0.82711(6) 0.40974(2) 0.098(6) Uani 1 1 d G
C334 C 0.44230(6) 0.81148(6) 0.44269(2) 0.134(9) Uani 1 1 d G
C335 C 0.47662(6) 0.84260(6) 0.45722(2) 0.146(10) Uani 1 1 d G
C336 C 0.51501(6) 0.88935(6) 0.43881(2) 0.097(6) Uani 1 1 d G
C341 C 0.67634(6) 0.79250(5) 0.41309(2) 0.044(3) Uani 1 1 d G
C342 C 0.62198(6) 0.76283(5) 0.41409(2) 0.070(4) Uani 1 1 d G
C343 C 0.58859(6) 0.73243(6) 0.44321(2) 0.086(5) Uani 1 1 d G
C344 C 0.60956(7) 0.73169(6) 0.47133(2) 0.073(4) Uani 1 1 d G
C345 C 0.66391(7) 0.76136(6) 0.47033(2) 0.056(3) Uani 1 1 d G
C346 C 0.69731(6) 0.79176(5) 0.44121(2) 0.045(3) Uani 1 1 d G
C351 C 1.09973(5) 1.15043(6) 0.07476(2) 0.031(2) Uani 1 1 d G
C352 C 1.13043(5) 1.17123(6) 0.04352(3) 0.042(3) Uani 1 1 d G
C353 C 1.19108(5) 1.14772(7) 0.03346(3) 0.054(3) Uani 1 1 d G
C354 C 1.22104(5) 1.10344(7) 0.05464(3) 0.063(4) Uani 1 1 d G
C355 C 1.19034(4) 1.08264(6) 0.08588(3) 0.055(3) Uani 1 1 d G
C356 C 1.12969(4) 1.10614(6) 0.09594(3) 0.042(3) Uani 1 1 d G
C361 C 0.88442(5) 1.37684(4) 0.10091(3) 0.034(2) Uani 1 1 d G
C362 C 0.87157(5) 1.38241(4) 0.13247(3) 0.044(3) Uani 1 1 d G
C363 C 0.86788(6) 1.44036(4) 0.13942(3) 0.050(3) Uani 1 1 d G
C364 C 0.87704(6) 1.49274(4) 0.11482(3) 0.065(4) Uani 1 1 d G
C365 C 0.88990(6) 1.48717(4) 0.08326(3) 0.071(4) Uani 1 1 d G
C366 C 0.89359(6) 1.42922(5) 0.07630(3) 0.045(3) Uani 1 1 d G
C371 C 0.56737(5) 1.31752(4) 0.23485(3) 0.032(2) Uani 1 1 d G
C372 C 0.60289(5) 1.36404(4) 0.21396(3) 0.042(3) Uani 1 1 d G
C373 C 0.61148(6) 1.41706(4) 0.22369(3) 0.053(3) Uani 1 1 d G
C374 C 0.58456(6) 1.42356(4) 0.25431(3) 0.048(3) Uani 1 1 d G
C375 C 0.54905(5) 1.37704(4) 0.27520(3) 0.052(3) Uani 1 1 d G
C376 C 0.54045(5) 1.32401(4) 0.26547(3) 0.037(2) Uani 1 1 d G
C381 C 0.71961(5) 1.30129(4) 0.31061(3) 0.039(2) Uani 1 1 d G
C382 C 0.78486(5) 1.30574(4) 0.30523(3) 0.037(2) Uani 1 1 d G
C383 C 0.81143(6) 1.33901(5) 0.32204(3) 0.054(3) Uani 1 1 d G
C384 C 0.77275(6) 1.36783(5) 0.34423(3) 0.075(4) Uani 1 1 d G
C385 C 0.70750(6) 1.36338(5) 0.34961(3) 0.079(5) Uani 1 1 d G
C386 C 0.68093(6) 1.33011(5) 0.33280(3) 0.057(4) Uani 1 1 d G
C391 C 1.01661(4) 1.19470(5) 0.25016(3) 0.035(2) Uani 1 1 d G
C392 C 1.07861(5) 1.21200(5) 0.23891(3) 0.048(3) Uani 1 1 d G
C393 C 1.10008(5) 1.26042(5) 0.24823(3) 0.066(4) Uani 1 1 d G
C394 C 1.05954(5) 1.29155(5) 0.26880(3) 0.069(4) Uani 1 1 d G
C395 C 0.99754(5) 1.27425(5) 0.28005(3) 0.055(3) Uani 1 1 d G
C396 C 0.97607(5) 1.22582(5) 0.27073(3) 0.040(3) Uani 1 1 d G
C401 C 0.44156(4) 1.02191(5) 0.16209(3) 0.027(2) Uani 1 1 d G
C402 C 0.44523(4) 1.04066(6) 0.12923(3) 0.040(3) Uani 1 1 d G
C403 C 0.39205(5) 1.06732(6) 0.11667(3) 0.055(3) Uani 1 1 d G
C404 C 0.33520(4) 1.07523(6) 0.13697(3) 0.046(3) Uani 1 1 d G
C405 C 0.33153(4) 1.05648(6) 0.16983(3) 0.039(3) Uani 1 1 d G
C406 C 0.38471(4) 1.02982(6) 0.18239(3) 0.034(2) Uani 1 1 d G
C411 C 0.77443(6) 0.96193(5) 0.42155(2) 0.033(2) Uani 1 1 d G
C412 C 0.70932(6) 0.95616(6) 0.427618(19) 0.055(3) Uani 1 1 d G
C413 C 0.67653(6) 0.94391(6) 0.458869(19) 0.073(4) Uani 1 1 d G
C414 C 0.70885(7) 0.93743(6) 0.484052(19) 0.079(4) Uani 1 1 d G
C415 C 0.77396(7) 0.94320(6) 0.47799(2) 0.073(4) Uani 1 1 d G
C416 C 0.80675(6) 0.95545(6) 0.44674(2) 0.050(3) Uani 1 1 d G
C421 C 0.61016(5) 1.07152(5) 0.07916(2) 0.028(2) Uani 1 1 d G
C422 C 0.59199(5) 1.04825(6) 0.05571(2) 0.041(3) Uani 1 1 d G
C423 C 0.54768(6) 1.08138(6) 0.03817(2) 0.056(3) Uani 1 1 d G
C424 C 0.52153(6) 1.13779(6) 0.04408(3) 0.047(3) Uani 1 1 d G
C425 C 0.53969(5) 1.16107(6) 0.06753(2) 0.051(3) Uani 1 1 d G
C426 C 0.58400(5) 1.12793(5) 0.08507(2) 0.042(3) Uani 1 1 d G
C431 C 1.09574(4) 0.92971(5) 0.24472(3) 0.031(2) Uani 1 1 d G
C432 C 1.15625(4) 0.90151(5) 0.24357(3) 0.049(3) Uani 1 1 d G
C433 C 1.20718(4) 0.93533(6) 0.24339(3) 0.047(3) Uani 1 1 d G
C434 C 1.19760(4) 0.99736(6) 0.24437(3) 0.046(3) Uani 1 1 d G
C435 C 1.13709(4) 1.02556(5) 0.24552(3) 0.042(3) Uani 1 1 d G
C436 C 1.08616(4) 0.99174(5) 0.24570(3) 0.033(2) Uani 1 1 d G
C441 C 1.14947(4) 0.98554(5) 0.16514(3) 0.032(2) Uani 1 1 d G
C442 C 1.20027(4) 0.94862(6) 0.15383(3) 0.045(3) Uani 1 1 d G
C443 C 1.19228(4) 0.91035(6) 0.13425(3) 0.062(4) Uani 1 1 d G
C444 C 1.13350(4) 0.90900(6) 0.12599(3) 0.069(4) Uani 1 1 d G
C445 C 1.08270(4) 0.94592(5) 0.13730(3) 0.043(3) Uani 1 1 d G
C446 C 1.09069(4) 0.98419(5) 0.15688(3) 0.031(2) Uani 1 1 d G
C451 C 0.83975(5) 1.33146(4) 0.22271(3) 0.029(2) Uani 1 1 d G
C452 C 0.89677(5) 1.35236(4) 0.22523(3) 0.047(3) Uani 1 1 d G
C453 C 0.89866(6) 1.41082(4) 0.23082(3) 0.063(4) Uani 1 1 d G
C454 C 0.84354(6) 1.44837(4) 0.23389(3) 0.065(4) Uani 1 1 d G
C455 C 0.78652(6) 1.42746(4) 0.23136(3) 0.056(3) Uani 1 1 d G
C456 C 0.78462(5) 1.36901(4) 0.22577(3) 0.041(3) Uani 1 1 d G
C461 C 0.43978(5) 1.09557(6) 0.41917(2) 0.074(4) Uani 1 1 d G
C462 C 0.40393(6) 1.13583(7) 0.43634(3) 0.146(9) Uani 1 1 d G
C463 C 0.41924(6) 1.14137(7) 0.46487(3) 0.126(7) Uiso 1 1 d G
C464 C 0.47039(6) 1.10663(7) 0.47622(2) 0.157(10) Uani 1 1 d G
C465 C 0.50624(6) 1.06637(7) 0.45905(2) 0.178(13) Uani 1 1 d G
C466 C 0.49094(6) 1.06084(6) 0.43052(2) 0.160(11) Uani 1 1 d G
C471 C 0.42736(5) 0.77990(5) 0.19491(3) 0.032(2) Uani 1 1 d G
C472 C 0.37927(5) 0.73884(6) 0.20237(3) 0.050(3) Uani 1 1 d G
C473 C 0.31680(5) 0.76101(6) 0.20228(4) 0.047(3) Uani 1 1 d G
C474 C 0.30242(5) 0.82424(6) 0.19473(3) 0.037(2) Uani 1 1 d G
C475 C 0.35050(5) 0.86530(6) 0.18727(3) 0.041(3) Uani 1 1 d G
C476 C 0.41297(5) 0.84313(6) 0.18736(3) 0.036(2) Uani 1 1 d G
C5A C 0.2858(8) 0.4018(5) 0.1898(3) 0.067(4) Uani 1 1 d .
C1B C 0.1685(8) 0.4125(6) 0.2037(3) 0.071(4) Uani 1 1 d .
C2B C 0.1644(5) 0.4749(5) 0.1057(3) 0.047(3) Uani 1 1 d .
C3B C 0.1066(6) 0.4685(5) 0.1253(3) 0.056(3) Uani 1 1 d .
C4B C 0.1035(6) 0.4481(5) 0.1588(4) 0.069(4) Uani 1 1 d .
C5B C 0.1623(6) 0.4328(5) 0.1699(3) 0.058(3) Uani 1 1 d .
C7B C 0.0458(5) 0.4805(6) 0.1111(4) 0.076(4) Uani 1 1 d .
C8B C 0.0385(6) 0.4410(6) 0.1820(4) 0.084(5) Uani 1 1 d .
C1H C -0.0993(6) 0.6278(5) 0.4854(3) 0.049(3) Uani 1 1 d .
C1K C 0.1815(8) 0.5239(6) 0.6167(3) 0.069(4) Uani 1 1 d .
C1L C 0.2365(7) 0.5477(6) 0.5967(4) 0.070(4) Uani 1 1 d .
C1M C 0.2274(8) 0.6835(6) 0.0322(5) 0.103(7) Uani 1 1 d .
C2M C 0.2655(4) 0.4981(5) 0.0280(3) 0.044(3) Uani 1 1 d .
C3M C 0.2377(5) 0.5389(6) 0.0038(3) 0.059(3) Uani 1 1 d .
C4M C 0.2236(6) 0.6000(6) 0.0045(4) 0.070(4) Uani 1 1 d .
C5M C 0.2385(6) 0.6194(6) 0.0298(4) 0.065(4) Uani 1 1 d .
C6M C 0.2637(5) 0.5788(5) 0.0526(3) 0.045(3) Uani 1 1 d .
C7M C 0.2261(7) 0.5096(6) -0.0238(3) 0.075(4) Uani 1 1 d .
C8M C 0.1900(8) 0.6432(6) -0.0214(4) 0.099(6) Uani 1 1 d .
C1N C 0.2425(6) 0.7004(6) 0.0580(5) 0.085(5) Uani 1 1 d .
C2N C 0.3234(7) 0.5679(6) 0.1255(3) 0.069(4) Uani 1 1 d .
C3N C 0.3187(7) 0.6258(7) 0.1292(4) 0.081(5) Uani 1 1 d .
C4N C 0.2895(6) 0.6736(6) 0.1095(3) 0.063(4) Uani 1 1 d .
C5N C 0.2706(6) 0.6602(6) 0.0836(4) 0.067(4) Uani 1 1 d .
C6N C 0.2783(5) 0.5970(5) 0.0794(3) 0.052(3) Uani 1 1 d .
C7N C 0.3429(9) 0.6358(7) 0.1589(4) 0.102(6) Uani 1 1 d .
C8N C 0.2823(9) 0.7368(7) 0.1138(5) 0.112(6) Uani 1 1 d .
C6O C 0.2178(5) 0.4401(5) 0.1473(3) 0.044(3) Uani 1 1 d .
C1P C 0.2252(8) 0.3985(7) 0.2143(4) 0.083(5) Uani 1 1 d .
C2P C 0.3850(5) 0.4159(5) 0.1414(3) 0.055(3) Uani 1 1 d .
C3P C 0.3953(7) 0.3959(6) 0.1735(3) 0.067(4) Uani 1 1 d .
C4P C 0.3479(8) 0.3890(7) 0.1971(3) 0.077(4) Uani 1 1 d .
C6P C 0.2777(6) 0.4227(5) 0.1570(3) 0.046(3) Uani 1 1 d .
C7P C 0.4649(8) 0.3750(7) 0.1775(4) 0.118(7) Uani 1 1 d .
C8P C 0.3542(9) 0.3665(7) 0.2324(4) 0.105(6) Uani 1 1 d .
C1Q C 0.4925(6) 0.3487(7) 0.0330(3) 0.070(4) Uani 1 1 d .
C2Q C 0.4352(5) 0.5188(5) 0.0637(3) 0.060(4) Uani 1 1 d .
C3Q C 0.4993(5) 0.5120(7) 0.0471(3) 0.075(5) Uani 1 1 d .
C4Q C 0.5202(5) 0.4599(7) 0.0371(3) 0.069(5) Uani 1 1 d .
C5Q C 0.4781(5) 0.4087(7) 0.0426(3) 0.067(4) Uani 1 1 d .
C6Q C 0.4153(4) 0.4185(5) 0.0593(2) 0.043(3) Uani 1 1 d .
C7Q C 0.5394(6) 0.5640(7) 0.0429(4) 0.095(6) Uani 1 1 d .
C8Q C 0.5878(5) 0.4504(7) 0.0188(3) 0.087(5) Uani 1 1 d .
C1R C 0.4488(5) 0.3067(6) 0.0393(3) 0.059(4) Uani 1 1 d .
C2R C 0.2653(4) 0.3493(4) 0.0849(2) 0.033(2) Uani 1 1 d .
C3R C 0.2761(4) 0.2931(5) 0.0764(2) 0.034(2) Uani 1 1 d .
C4R C 0.3365(5) 0.2756(5) 0.0611(2) 0.043(3) Uani 1 1 d .
C5R C 0.3856(5) 0.3176(5) 0.0549(2) 0.043(3) Uani 1 1 d .
C6R C 0.3702(4) 0.3741(5) 0.0650(2) 0.035(2) Uani 1 1 d .
C7R C 0.2230(5) 0.2502(5) 0.0818(3) 0.051(3) Uani 1 1 d .
C8R C 0.3509(6) 0.2137(5) 0.0512(3) 0.062(4) Uani 1 1 d .
C1S C 0.1408(5) 0.9173(4) 0.4949(2) 0.040(3) Uani 1 1 d .
C2S C 0.1025(5) 0.7614(5) 0.4660(2) 0.038(2) Uani 1 1 d .
C3S C 0.1205(5) 0.8138(5) 0.4414(2) 0.040(3) Uani 1 1 d .
C4S C 0.1333(5) 0.8679(5) 0.4496(2) 0.042(3) Uani 1 1 d .
C5S C 0.1266(5) 0.8663(5) 0.4832(2) 0.037(2) Uani 1 1 d .
C6S C 0.1084(5) 0.8108(4) 0.5050(2) 0.033(2) Uani 1 1 d .
C7S C 0.1254(6) 0.8110(5) 0.4063(2) 0.051(3) Uani 1 1 d .
C8S C 0.1541(5) 0.9251(4) 0.4246(2) 0.045(3) Uani 1 1 d .
C1T C 0.1324(6) 0.9139(5) 0.5268(3) 0.048(3) Uani 1 1 d .
C2T C 0.0726(5) 0.7465(5) 0.5893(2) 0.036(2) Uani 1 1 d .
C3T C 0.0850(5) 0.7943(5) 0.6023(2) 0.040(3) Uani 1 1 d .
C4T C 0.1035(5) 0.8492(4) 0.5833(2) 0.036(2) Uani 1 1 d .
C5T C 0.1113(5) 0.8561(4) 0.5503(2) 0.034(2) Uani 1 1 d .
C6T C 0.0994(5) 0.8074(4) 0.5386(2) 0.032(2) Uani 1 1 d .
C7T C 0.0754(6) 0.7797(5) 0.6398(2) 0.047(3) Uani 1 1 d .
C8T C 0.1202(6) 0.9026(5) 0.5977(3) 0.052(3) Uani 1 1 d .
C1U C -0.0537(6) 0.5899(5) 0.4745(3) 0.053(3) Uani 1 1 d .
C2U C 0.1266(5) 0.5926(4) 0.4954(2) 0.039(3) Uani 1 1 d .
C3U C 0.1180(6) 0.5519(4) 0.4770(3) 0.043(3) Uani 1 1 d .
C4U C 0.0606(6) 0.5476(4) 0.4697(2) 0.042(3) Uani 1 1 d .
C5U C 0.0091(6) 0.5846(4) 0.4821(2) 0.043(3) Uani 1 1 d .
C6U C 0.0217(5) 0.6254(4) 0.4998(2) 0.036(2) Uani 1 1 d .
C7U C 0.1773(6) 0.5121(6) 0.4646(3) 0.067(4) Uani 1 1 d .
C8U C 0.0517(7) 0.5085(5) 0.4466(3) 0.061(4) Uani 1 1 d .
C2V C -0.0560(5) 0.7376(5) 0.5431(2) 0.042(3) Uani 1 1 d .
C3V C -0.1182(6) 0.7413(6) 0.5377(3) 0.057(3) Uani 1 1 d .
C4V C -0.1363(6) 0.7066(5) 0.5185(3) 0.051(3) Uani 1 1 d .
C5V C -0.0890(5) 0.6676(5) 0.5061(2) 0.043(3) Uani 1 1 d .
C6V C -0.0288(5) 0.6653(4) 0.5117(2) 0.033(2) Uani 1 1 d .
C7V C -0.1644(6) 0.7876(7) 0.5524(3) 0.078(4) Uani 1 1 d .
C8V C -0.2019(6) 0.7095(7) 0.5112(4) 0.078(4) Uani 1 1 d .
C2W C 0.0110(6) 0.6029(5) 0.5898(3) 0.049(3) Uani 1 1 d .
C3W C 0.0097(8) 0.5552(6) 0.6189(3) 0.068(4) Uani 1 1 d .
C4W C 0.0663(8) 0.5311(5) 0.6286(3) 0.065(4) Uani 1 1 d .
C5W C 0.1214(7) 0.5511(5) 0.6100(3) 0.055(3) Uani 1 1 d .
C6W C 0.1200(6) 0.5964(4) 0.5829(3) 0.044(3) Uani 1 1 d .
C7W C -0.0564(8) 0.5314(8) 0.6359(4) 0.110(6) Uani 1 1 d .
C8W C 0.0675(10) 0.4825(6) 0.6611(4) 0.122(7) Uani 1 1 d .
C2X C 0.2210(5) 0.6929(5) 0.5172(3) 0.049(3) Uani 1 1 d .
C3X C 0.2799(6) 0.6711(6) 0.5238(3) 0.057(3) Uani 1 1 d .
C4X C 0.2898(6) 0.6230(6) 0.5491(3) 0.060(4) Uani 1 1 d .
C5X C 0.2369(6) 0.5971(5) 0.5693(3) 0.057(3) Uani 1 1 d .
C6X C 0.1754(6) 0.6206(5) 0.5627(3) 0.047(3) Uani 1 1 d .
C7X C 0.3348(7) 0.7064(7) 0.4992(5) 0.102(6) Uani 1 1 d .
C8X C 0.3578(7) 0.6023(6) 0.5528(5) 0.106(7) Uani 1 1 d .
N1M N 0.2771(3) 0.5175(4) 0.0527(2) 0.0344(19) Uani 1 1 d .
N1N N 0.3050(4) 0.5526(4) 0.1009(2) 0.051(2) Uani 1 1 d .
N1O N 0.2197(4) 0.4600(4) 0.1164(2) 0.037(2) Uani 1 1 d .
N1P N 0.3292(4) 0.4302(4) 0.1338(2) 0.044(2) Uani 1 1 d .
N1Q N 0.3940(4) 0.4737(5) 0.0691(2) 0.048(3) Uani 1 1 d .
N1R N 0.3102(3) 0.3892(4) 0.07956(18) 0.0332(19) Uani 1 1 d .
N1S N 0.0973(4) 0.7585(4) 0.49672(19) 0.0336(19) Uani 1 1 d .
N1T N 0.0809(4) 0.7531(4) 0.55754(19) 0.040(2) Uani 1 1 d .
N1U N 0.0793(4) 0.6291(3) 0.50719(18) 0.0335(19) Uani 1 1 d .
N1V N -0.0111(4) 0.7009(4) 0.52988(19) 0.037(2) Uani 1 1 d .
N1W N 0.0656(4) 0.6225(3) 0.5722(2) 0.037(2) Uani 1 1 d .
N1X N 0.1685(4) 0.6683(3) 0.5362(2) 0.036(2) Uani 1 1 d .
C1 C 0.4191(15) 0.756(3) 0.0371(9) 0.31(4) Uani 1 1 d .
C2 C 0.2258(6) 0.0852(6) 0.4130(3) 0.055(3) Uani 1 1 d .
C3 C 0.6601(7) 0.6721(8) 0.0279(3) 0.072(5) Uani 1 1 d .
C4 C 0.4286(14) 0.7978(13) 0.0449(7) 0.157(10) Uiso 1 1 d .
C5 C 0.725(2) 0.058(2) 0.9849(11) 0.21(3) Uani 1 1 d .
C6 C 0.2403(7) 0.1288(9) 0.3805(4) 0.109(7) Uani 1 1 d .
C7 C 0.6887(9) 0.0968(13) 0.5434(4) 0.117(9) Uani 1 1 d .
C8 C 0.727(2) 0.0244(18) 0.9968(11) 0.183(18) Uani 1 1 d .
C9 C 0.6574(10) 0.0384(10) 0.5469(7) 0.172(12) Uani 1 1 d .
C10 C 0.6382(11) 0.7277(11) 0.0458(5) 0.146(9) Uani 1 1 d .
C11 C 0.3756(8) 0.9501(12) 0.0734(6) 0.122(8) Uani 1 1 d .
C12 C 0.3687(7) 0.9107(10) 0.1043(4) 0.110(7) Uani 1 1 d .
N1 N 0.2135(5) 0.0569(5) 0.4370(3) 0.073(3) Uani 1 1 d .
N3 N 0.6794(5) 0.6395(6) 0.0108(3) 0.070(3) Uani 1 1 d .
N4 N 0.4169(8) 0.6894(11) 0.0395(4) 0.151(11) Uani 1 1 d .
N5 N 0.7182(7) 0.1437(8) 0.5387(4) 0.105(6) Uani 1 1 d .
N6 N 0.7444(8) 0.1190(10) 0.9554(5) 0.149(9) Uani 1 1 d .
N8 N 0.3822(10) 0.9831(10) 0.0479(5) 0.168(9) Uani 1 1 d .

loop_
_atom_site_aniso_label
_atom_site_aniso_U_11
_atom_site_aniso_U_22
_atom_site_aniso_U_33
_atom_site_aniso_U_23
_atom_site_aniso_U_13
_atom_site_aniso_U_12
Cd1 0.0238(3) 0.0341(4) 0.0263(4) -0.0083(3) -0.0061(3) -0.0078(3)
Cd2 0.0214(3) 0.0212(3) 0.0226(3) -0.0075(3) -0.0049(3) -0.0021(2)
Cd3 0.0318(4) 0.0229(3) 0.0221(3) -0.0039(3) -0.0077(3) -0.0075(3)
Cd4 0.0218(3) 0.0348(4) 0.0268(4) -0.0122(3) -0.0015(3) -0.0007(3)
Cd5 0.0222(3) 0.0212(3) 0.0329(4) -0.0102(3) -0.0085(3) -0.0002(2)
Cd6 0.0273(3) 0.0179(3) 0.0242(3) -0.0022(3) -0.0111(3) -0.0038(3)
Cd7 0.0202(3) 0.0260(3) 0.0243(3) -0.0003(3) -0.0051(3) -0.0017(3)
Cd8 0.0282(3) 0.0340(4) 0.0289(4) -0.0150(3) 0.0007(3) -0.0079(3)
Cd9 0.0432(4) 0.0233(3) 0.0333(4) -0.0018(3) -0.0179(3) -0.0010(3)
Cd10 0.0343(4) 0.0236(3) 0.0321(4) -0.0009(3) -0.0133(3) -0.0071(3)
Cd11 0.0195(3) 0.0244(3) 0.0220(3) -0.0064(3) -0.0035(3) -0.0039(2)
Cd12 0.0267(3) 0.0221(3) 0.0239(3) -0.0036(3) -0.0101(3) -0.0038(3)
Cd13 0.0215(3) 0.0203(3) 0.0194(3) -0.0040(2) -0.0040(2) -0.0037(2)
Cd14 0.0214(3) 0.0217(3) 0.0220(3) -0.0032(3) -0.0045(3) 0.0003(2)
Cd15 0.0357(4) 0.0357(4) 0.0260(4) -0.0094(3) 0.0041(3) -0.0108(3)
Cd16 0.0542(5) 0.0316(4) 0.0398(5) 0.0060(3) -0.0247(4) -0.0079(4)
Cd17 0.0234(3) 0.0262(3) 0.0248(3) -0.0066(3) -0.0078(3) 0.0016(3)
Cd18 0.0313(4) 0.0209(3) 0.0289(4) -0.0064(3) -0.0109(3) -0.0010(3)
Cd19 0.0270(3) 0.0260(3) 0.0351(4) -0.0108(3) -0.0116(3) -0.0029(3)
Cd20 0.0374(4) 0.0523(5) 0.0446(5) -0.0296(4) 0.0062(4) -0.0103(4)
Cd21 0.0365(4) 0.0288(4) 0.0283(4) 0.0020(3) -0.0141(3) -0.0117(3)
Cd22 0.0405(4) 0.0265(4) 0.0318(4) -0.0032(3) -0.0179(3) -0.0061(3)
Cd23 0.0319(4) 0.0349(4) 0.0310(4) 0.0042(3) -0.0144(3) -0.0033(3)
Cd24 0.0257(3) 0.0274(3) 0.0277(4) -0.0029(3) -0.0002(3) -0.0012(3)
Cd25 0.0228(3) 0.0225(3) 0.0218(3) -0.0060(3) -0.0037(3) -0.0037(2)
Cd26 0.0247(3) 0.0282(3) 0.0212(3) -0.0047(3) -0.0053(3) -0.0063(3)
Cd27 0.0209(3) 0.0239(3) 0.0230(3) -0.0052(3) -0.0068(3) -0.0008(2)
Cd28 0.0178(3) 0.0187(3) 0.0200(3) -0.0047(2) -0.0050(2) -0.0018(2)
Cd29 0.0211(3) 0.0236(3) 0.0220(3) -0.0067(3) -0.0061(3) -0.0002(2)
Cd30 0.0203(3) 0.0243(3) 0.0251(3) -0.0090(3) -0.0014(3) -0.0025(2)
Cd31 0.0224(3) 0.0194(3) 0.0219(3) -0.0055(3) -0.0064(3) -0.0018(2)
Cd32 0.0251(3) 0.0211(3) 0.0228(3) -0.0070(3) -0.0073(3) -0.0002(3)
S1 0.0162(9) 0.0183(10) 0.0184(10) -0.0041(8) -0.0035(8) -0.0021(8)
S2 0.0211(10) 0.0211(10) 0.0164(10) -0.0058(8) -0.0040(8) -0.0034(8)
S3 0.0270(11) 0.0188(10) 0.0230(11) -0.0027(9) -0.0096(9) -0.0050(9)
S4 0.0171(10) 0.0182(10) 0.0187(11) -0.0047(8) -0.0025(8) -0.0002(8)
S5 0.0312(12) 0.0161(10) 0.0259(12) -0.0053(9) -0.0110(9) -0.0018(9)
S6 0.0471(15) 0.0315(13) 0.0434(16) 0.0013(12) -0.0261(13) -0.0094(11)
S7 0.0442(15) 0.0302(13) 0.0350(14) -0.0018(11) -0.0133(12) 0.0034(11)
S8 0.0454(15) 0.0356(14) 0.0384(16) -0.0030(12) 0.0032(12) -0.0155(12)
S9 0.0184(10) 0.0163(10) 0.0234(11) -0.0061(8) -0.0060(8) -0.0012(8)
S10 0.0437(15) 0.0448(15) 0.0252(13) -0.0043(11) -0.0045(11) -0.0147(12)
S11 0.0261(12) 0.0389(14) 0.0278(13) -0.0105(11) -0.0008(10) -0.0062(10)
S12 0.0466(17) 0.0543(18) 0.0550(19) 0.0214(15) -0.0331(15) -0.0115(14)
S13 0.0199(10) 0.0193(10) 0.0205(11) -0.0043(8) -0.0073(8) -0.0022(8)
S14 0.0322(13) 0.0332(13) 0.0386(15) 0.0037(11) -0.0188(11) -0.0057(10)
S15 0.0368(14) 0.0464(16) 0.0428(16) -0.0268(13) 0.0074(12) -0.0101(12)
S16 0.0241(12) 0.0499(16) 0.0470(16) -0.0277(13) 0.0035(11) -0.0022(11)
S17 0.0244(11) 0.0244(11) 0.0245(12) -0.0027(9) -0.0017(9) -0.0025(9)
S18 0.0212(11) 0.0248(11) 0.0292(13) -0.0041(10) -0.0014(9) -0.0030(9)
S19 0.0306(12) 0.0302(13) 0.0305(13) -0.0095(10) 0.0029(10) -0.0023(10)
S20 0.0362(13) 0.0370(14) 0.0257(13) -0.0111(11) -0.0020(10) -0.0096(11)
S21 0.0236(12) 0.0516(16) 0.0312(14) -0.0177(12) -0.0056(10) -0.0081(11)
S22 0.0336(13) 0.0217(11) 0.0476(16) -0.0113(11) -0.0197(11) 0.0018(10)
S23 0.0388(14) 0.0261(12) 0.0399(15) -0.0048(11) -0.0158(12) -0.0058(10)
S24 0.0508(17) 0.0530(17) 0.0299(14) -0.0066(13) -0.0037(12) -0.0246(14)
S25 0.0229(11) 0.0282(12) 0.0309(13) -0.0049(10) 0.0019(10) -0.0019(9)
S26 0.0462(15) 0.0214(11) 0.0374(14) -0.0027(10) -0.0197(12) -0.0022(10)
S27 0.0432(14) 0.0254(12) 0.0279(13) -0.0028(10) -0.0168(11) -0.0090(10)
S28 0.0214(10) 0.0263(11) 0.0254(12) -0.0098(9) -0.0060(9) 0.0010(9)
S29 0.0500(16) 0.0262(13) 0.0405(15) 0.0006(11) -0.0229(13) 0.0011(11)
S30 0.0264(11) 0.0264(11) 0.0238(12) -0.0087(9) -0.0004(9) -0.0063(9)
S31 0.0254(11) 0.0307(12) 0.0309(13) -0.0111(10) 0.0007(10) -0.0021(10)
S32 0.0300(12) 0.0260(11) 0.0255(12) -0.0074(10) -0.0086(10) -0.0044(9)
S33 0.0206(11) 0.0272(12) 0.0293(12) -0.0076(10) -0.0049(9) 0.0007(9)
S34 0.0331(12) 0.0224(11) 0.0318(13) 0.0011(10) -0.0169(10) -0.0028(9)
S35 0.0265(11) 0.0258(11) 0.0244(12) -0.0074(9) -0.0065(9) 0.0014(9)
S36 0.0255(12) 0.0319(12) 0.0346(14) -0.0081(11) -0.0101(10) -0.0060(10)
S37 0.0286(11) 0.0246(11) 0.0230(12) -0.0048(9) -0.0075(9) -0.0067(9)
S38 0.0339(13) 0.0293(12) 0.0260(12) -0.0001(10) -0.0105(10) -0.0108(10)
S39 0.0222(11) 0.0224(11) 0.0270(12) -0.0004(9) -0.0068(9) 0.0014(9)
S40 0.0249(11) 0.0298(12) 0.0260(12) 0.0017(10) -0.0026(9) -0.0030(9)
S41 0.0244(11) 0.0263(11) 0.0289(13) -0.0037(10) -0.0087(9) -0.0058(9)
S42 0.0234(11) 0.0299(12) 0.0256(12) -0.0092(10) -0.0031(9) -0.0005(9)
S43 0.0285(12) 0.0237(11) 0.0352(14) -0.0105(10) -0.0113(10) -0.0010(9)
S44 0.0230(11) 0.0226(11) 0.0243(12) -0.0058(9) -0.0077(9) -0.0015(9)
S45 0.0232(11) 0.0235(11) 0.0231(12) -0.0055(9) -0.0041(9) -0.0003(9)
S46 0.0228(11) 0.0248(11) 0.0272(12) -0.0113(9) -0.0065(9) 0.0006(9)
S47 0.0217(10) 0.0176(10) 0.0251(11) -0.0071(9) -0.0065(9) -0.0016(8)
S48 0.0422(14) 0.0299(13) 0.0348(14) 0.0044(11) -0.0193(12) -0.0118(11)
S49 0.0305(12) 0.0324(13) 0.0364(14) -0.0037(11) -0.0148(11) 0.0038(10)
S50 0.110(3) 0.168(5) 0.100(3) -0.085(3) 0.011(3) -0.091(3)
S51 0.057(2) 0.079(2) 0.080(3) -0.045(2) 0.0189(18) -0.0034(18)
S52 0.0211(10) 0.0264(11) 0.0226(11) -0.0087(9) -0.0006(9) -0.0041(9)
S53 0.0435(16) 0.0527(17) 0.0463(17) -0.0269(14) 0.0167(13) -0.0177(13)
S54 0.0600(19) 0.0388(16) 0.0571(19) 0.0081(14) -0.0328(16) -0.0027(14)
Fe1 0.0479(9) 0.0245(7) 0.0267(7) -0.0053(6) -0.0129(6) -0.0084(6)
Fe2 0.0291(7) 0.0386(8) 0.0395(9) -0.0035(7) -0.0084(6) -0.0092(6)
C111 0.069(8) 0.031(6) 0.054(7) 0.002(5) -0.026(6) -0.030(5)
C112 0.170(16) 0.031(7) 0.082(11) 0.005(7) -0.071(11) -0.032(8)
C113 0.28(3) 0.072(11) 0.101(14) 0.012(10) -0.101(17) -0.090(15)
C114 0.13(2) 0.29(4) 0.31(4) 0.20(3) -0.07(2) -0.12(2)
C121 0.044(7) 0.099(10) 0.040(7) -0.028(7) 0.010(5) -0.049(7)
C122 0.064(8) 0.073(9) 0.040(7) -0.006(6) -0.004(6) -0.037(7)
C123 0.104(12) 0.124(13) 0.058(9) -0.030(9) -0.004(8) -0.066(10)
C131 0.032(7) 0.067(9) 0.110(12) 0.021(8) -0.015(7) 0.017(6)
C132 0.098(14) 0.19(2) 0.090(13) -0.064(14) -0.016(11) 0.073(14)
C133 0.139(19) 0.146(19) 0.18(2) -0.088(17) -0.047(16) 0.074(15)
C142 0.074(8) 0.063(8) 0.051(7) -0.039(6) -0.023(6) 0.048(7)
C143 0.082(11) 0.101(13) 0.109(13) -0.034(11) -0.047(10) 0.039(10)
C144 0.062(10) 0.122(15) 0.120(15) -0.075(13) -0.015(9) 0.034(10)
C145 0.072(10) 0.078(11) 0.138(15) -0.068(11) -0.055(10) 0.026(8)
C146 0.041(7) 0.076(10) 0.150(15) -0.076(10) -0.025(8) 0.014(7)
C151 0.026(5) 0.047(6) 0.031(6) -0.011(5) -0.006(4) -0.006(4)
C152 0.041(7) 0.145(14) 0.031(7) -0.018(8) -0.015(5) -0.011(8)
C153 0.047(8) 0.32(3) 0.028(8) -0.040(12) -0.004(6) -0.017(12)
C154 0.049(9) 0.32(3) 0.049(9) -0.072(14) 0.001(7) -0.027(13)
C155 0.046(7) 0.127(13) 0.050(8) -0.036(8) -0.006(6) -0.020(8)
C156 0.028(5) 0.054(7) 0.038(6) -0.028(5) 0.006(4) -0.009(5)
C161 0.031(5) 0.040(6) 0.021(5) -0.013(4) -0.004(4) -0.010(4)
C162 0.039(6) 0.042(6) 0.042(6) -0.022(5) -0.010(5) -0.001(5)
C163 0.056(7) 0.053(7) 0.050(7) -0.024(6) 0.005(6) -0.013(6)
C164 0.059(8) 0.077(9) 0.046(7) -0.027(7) -0.002(6) -0.017(7)
C165 0.049(7) 0.097(10) 0.041(7) -0.028(7) -0.009(6) -0.025(7)
C166 0.044(6) 0.060(7) 0.024(5) -0.011(5) -0.011(5) -0.017(5)
C171 0.045(6) 0.043(6) 0.025(5) -0.015(5) 0.004(4) -0.021(5)
C172 0.042(6) 0.040(6) 0.047(7) -0.026(5) -0.003(5) -0.002(5)
C173 0.041(7) 0.069(9) 0.075(9) -0.039(7) 0.029(6) -0.007(6)
C174 0.061(8) 0.068(9) 0.081(10) -0.043(8) 0.003(7) 0.013(7)
C175 0.052(7) 0.081(9) 0.046(7) -0.042(7) 0.005(6) 0.005(7)
C176 0.035(6) 0.070(8) 0.033(6) -0.026(6) -0.001(5) -0.006(5)
C181 0.055(7) 0.042(6) 0.052(7) 0.000(6) 0.000(6) -0.020(6)
C182 0.054(8) 0.083(10) 0.062(9) -0.010(8) 0.013(7) -0.030(7)
C183 0.057(8) 0.114(12) 0.055(9) -0.037(8) 0.003(7) -0.031(8)
C184 0.071(9) 0.079(10) 0.055(9) -0.003(7) 0.010(7) -0.019(8)
C185 0.096(11) 0.072(10) 0.055(9) -0.019(8) -0.014(8) -0.004(8)
C186 0.073(9) 0.059(8) 0.056(8) 0.000(7) -0.026(7) -0.001(7)
C191 0.029(5) 0.018(4) 0.043(6) -0.007(4) -0.013(4) 0.003(4)
C192 0.045(6) 0.029(5) 0.053(7) -0.023(5) -0.008(5) 0.007(5)
C193 0.049(7) 0.038(6) 0.061(8) -0.021(6) -0.001(6) 0.004(5)
C194 0.041(6) 0.034(6) 0.077(9) -0.017(6) -0.013(6) -0.001(5)
C195 0.042(6) 0.030(5) 0.058(7) -0.007(5) -0.019(5) 0.001(5)
C196 0.027(5) 0.033(5) 0.051(7) -0.011(5) -0.016(5) -0.001(4)
C201 0.063(7) 0.021(5) 0.048(7) -0.009(5) -0.025(6) 0.002(5)
C202 0.111(11) 0.037(7) 0.038(7) -0.014(6) 0.012(7) -0.010(7)
C203 0.22(2) 0.035(7) 0.063(10) -0.020(7) 0.020(11) -0.026(10)
C204 0.160(15) 0.025(6) 0.068(10) -0.004(6) -0.018(10) -0.029(8)
C205 0.093(9) 0.026(5) 0.044(7) -0.007(5) -0.025(7) -0.007(6)
C206 0.051(6) 0.032(5) 0.045(6) 0.003(5) -0.030(5) -0.003(5)
C211 0.070(8) 0.031(6) 0.046(7) -0.004(5) 0.002(6) 0.021(5)
C212 0.058(8) 0.073(9) 0.082(10) -0.042(8) -0.034(7) 0.042(7)
C213 0.112(13) 0.107(14) 0.079(12) -0.031(10) -0.025(10) 0.059(11)
C214 0.41(4) 0.092(15) 0.065(13) -0.005(11) 0.035(19) 0.08(2)
C221 0.044(6) 0.028(5) 0.038(6) -0.003(4) -0.023(5) -0.004(4)
C222 0.039(6) 0.036(6) 0.057(7) 0.002(5) -0.028(5) -0.012(5)
C223 0.048(7) 0.055(7) 0.063(8) -0.003(6) -0.030(6) -0.006(6)
C224 0.059(8) 0.054(7) 0.063(8) -0.007(6) -0.033(7) -0.015(6)
C225 0.075(9) 0.047(7) 0.059(8) -0.003(6) -0.048(7) -0.004(6)
C226 0.067(8) 0.042(6) 0.042(7) 0.011(5) -0.040(6) -0.010(5)
C231 0.023(5) 0.051(6) 0.021(5) -0.004(4) -0.006(4) -0.014(4)
C232 0.034(6) 0.085(9) 0.024(6) 0.009(6) -0.013(5) -0.017(6)
C233 0.043(7) 0.081(9) 0.043(7) -0.010(7) -0.013(5) -0.022(6)
C234 0.043(8) 0.136(15) 0.151(17) -0.042(13) -0.039(10) -0.024(9)
C235 0.073(11) 0.095(13) 0.27(3) -0.105(15) -0.076(14) 0.007(9)
C236 0.038(7) 0.070(9) 0.118(12) -0.055(9) -0.031(7) 0.003(6)
C241 0.014(4) 0.031(5) 0.030(5) -0.005(4) 0.001(4) -0.003(4)
C242 0.028(5) 0.025(5) 0.041(6) -0.011(4) -0.001(4) -0.001(4)
C243 0.031(5) 0.035(6) 0.046(7) -0.010(5) 0.002(5) -0.005(4)
C244 0.028(5) 0.036(6) 0.060(7) -0.004(5) -0.004(5) -0.005(4)
C245 0.023(5) 0.030(5) 0.049(6) -0.011(5) -0.004(4) -0.001(4)
C246 0.023(5) 0.029(5) 0.047(6) -0.013(5) -0.002(4) 0.000(4)
C251 0.036(5) 0.025(5) 0.018(5) 0.006(4) -0.006(4) 0.003(4)
C252 0.053(7) 0.035(6) 0.053(7) 0.008(5) -0.027(6) -0.005(5)
C253 0.091(10) 0.048(8) 0.088(11) 0.018(7) -0.055(9) -0.011(7)
C254 0.067(8) 0.046(7) 0.058(8) 0.011(6) -0.028(7) 0.008(6)
C255 0.073(8) 0.027(6) 0.063(8) 0.009(5) -0.038(7) 0.009(5)
C256 0.053(7) 0.040(6) 0.044(7) 0.008(5) -0.013(5) 0.004(5)
C261 0.052(6) 0.026(5) 0.035(6) -0.001(4) -0.018(5) -0.006(5)
C262 0.077(8) 0.029(5) 0.030(6) 0.013(4) -0.034(6) -0.019(5)
C263 0.074(8) 0.030(5) 0.029(6) -0.008(4) -0.025(6) -0.003(5)
C264 0.085(9) 0.035(6) 0.043(7) -0.006(5) -0.034(6) -0.011(6)
C265 0.065(8) 0.050(7) 0.058(8) 0.013(6) -0.028(6) -0.029(6)
C266 0.057(7) 0.045(7) 0.051(7) 0.006(6) -0.024(6) -0.016(6)
C271 0.036(6) 0.044(7) 0.069(9) -0.006(6) 0.006(6) 0.001(5)
C272 0.056(8) 0.061(8) 0.082(10) 0.016(7) -0.028(7) -0.005(7)
C273 0.115(13) 0.081(11) 0.096(12) -0.031(9) -0.068(11) 0.033(9)
C274 0.080(10) 0.111(12) 0.042(8) -0.017(8) -0.033(7) 0.016(9)
C275 0.075(10) 0.087(11) 0.065(10) -0.011(8) -0.014(8) 0.011(8)
C276 0.069(8) 0.073(9) 0.029(6) -0.012(6) -0.016(6) -0.011(7)
C281 0.021(4) 0.021(4) 0.045(6) -0.011(4) -0.012(4) 0.003(4)
C282 0.037(6) 0.053(7) 0.036(6) 0.011(5) 0.000(5) 0.014(5)
C283 0.038(6) 0.068(8) 0.045(7) 0.015(6) -0.012(5) 0.001(6)
C284 0.031(5) 0.038(6) 0.062(8) -0.007(5) -0.019(5) 0.002(5)
C285 0.047(7) 0.062(8) 0.057(8) -0.020(6) -0.031(6) 0.016(6)
C286 0.042(6) 0.049(7) 0.053(7) -0.028(6) -0.022(5) 0.019(5)
C291 0.026(5) 0.055(7) 0.042(6) -0.023(5) 0.001(5) -0.001(5)
C292 0.039(7) 0.089(10) 0.057(8) -0.035(7) -0.004(6) 0.006(6)
C293 0.046(8) 0.086(11) 0.102(12) -0.029(9) -0.023(8) -0.003(7)
C294 0.049(8) 0.111(13) 0.102(12) -0.045(11) -0.016(8) -0.016(8)
C295 0.043(7) 0.098(11) 0.074(10) -0.043(8) -0.003(7) -0.003(7)
C296 0.034(6) 0.065(8) 0.043(7) -0.032(6) 0.007(5) -0.008(5)
C301 0.022(5) 0.038(6) 0.042(6) -0.007(5) 0.000(4) -0.008(4)
C302 0.038(6) 0.053(7) 0.036(6) -0.011(5) -0.008(5) -0.007(5)
C303 0.028(6) 0.068(8) 0.054(8) -0.022(6) -0.009(5) 0.004(5)
C304 0.042(7) 0.069(8) 0.055(8) 0.005(7) -0.004(6) -0.021(6)
C305 0.036(6) 0.095(10) 0.037(7) 0.008(7) -0.004(5) -0.017(6)
C306 0.038(6) 0.054(7) 0.033(6) -0.002(5) -0.001(5) -0.013(5)
C311 0.051(6) 0.037(6) 0.025(5) -0.014(4) -0.015(5) -0.006(5)
C312 0.077(9) 0.080(9) 0.026(6) -0.004(6) -0.014(6) -0.014(7)
C313 0.102(12) 0.100(12) 0.056(9) -0.045(9) -0.038(8) 0.022(9)
C314 0.097(12) 0.090(11) 0.103(13) -0.074(10) -0.061(10) 0.031(9)
C315 0.060(8) 0.066(9) 0.099(11) -0.048(8) -0.038(8) 0.008(7)
C316 0.045(7) 0.049(7) 0.075(9) -0.029(6) -0.023(6) -0.005(5)
C321 0.060(8) 0.057(8) 0.060(8) -0.041(7) -0.002(6) -0.013(6)
C322 0.106(14) 0.24(2) 0.087(13) -0.098(15) -0.059(11) 0.067(15)
C323 0.124(15) 0.181(19) 0.108(14) -0.102(14) -0.066(12) 0.087(14)
C324 0.056(9) 0.182(18) 0.092(12) -0.085(12) -0.017(8) -0.022(10)
C326 0.87(9) 0.18(3) 0.16(2) -0.13(2) -0.32(4) 0.30(4)
C331 0.056(8) 0.079(9) 0.046(8) 0.018(7) -0.010(6) -0.023(7)
C332 0.035(7) 0.056(8) 0.089(10) 0.007(7) 0.001(7) -0.001(6)
C333 0.082(11) 0.086(11) 0.087(12) 0.031(9) 0.013(9) 0.002(9)
C334 0.071(12) 0.139(17) 0.129(18) 0.055(14) 0.022(11) -0.001(11)
C335 0.131(17) 0.22(2) 0.061(11) 0.073(13) -0.044(11) -0.092(16)
C336 0.085(11) 0.134(14) 0.060(10) 0.036(9) -0.025(8) -0.064(10)
C341 0.037(6) 0.044(6) 0.044(7) 0.011(5) -0.015(5) -0.009(5)
C342 0.059(8) 0.061(8) 0.076(10) 0.018(7) -0.009(7) -0.034(7)
C343 0.064(9) 0.103(12) 0.075(11) 0.029(9) -0.021(8) -0.022(8)
C344 0.059(9) 0.089(11) 0.058(9) 0.008(8) -0.003(7) -0.010(8)
C345 0.051(7) 0.064(8) 0.043(7) 0.000(6) -0.002(6) 0.000(6)
C346 0.045(6) 0.055(7) 0.036(6) -0.009(5) -0.013(5) 0.003(5)
C351 0.022(5) 0.036(5) 0.039(6) -0.022(5) 0.004(4) -0.007(4)
C352 0.042(6) 0.051(7) 0.034(6) -0.020(5) 0.003(5) -0.013(5)
C353 0.043(7) 0.070(9) 0.050(8) -0.027(7) 0.008(6) 0.003(6)
C354 0.044(7) 0.075(9) 0.078(10) -0.048(8) 0.005(7) 0.005(6)
C355 0.035(6) 0.049(7) 0.086(10) -0.043(7) 0.003(6) 0.010(5)
C356 0.029(5) 0.040(6) 0.056(7) -0.012(5) -0.008(5) 0.004(5)
C361 0.021(5) 0.027(5) 0.057(7) -0.005(5) -0.018(5) 0.004(4)
C362 0.021(5) 0.078(8) 0.039(6) -0.022(6) -0.006(4) -0.006(5)
C363 0.040(6) 0.045(7) 0.074(9) -0.038(6) 0.000(6) -0.002(5)
C364 0.036(7) 0.050(8) 0.123(13) -0.039(8) -0.023(8) 0.001(6)
C365 0.057(8) 0.030(6) 0.128(13) -0.006(8) -0.036(9) 0.004(6)
C366 0.036(6) 0.031(6) 0.066(8) 0.005(5) -0.022(5) -0.008(5)
C371 0.025(5) 0.030(5) 0.041(6) -0.007(4) -0.008(4) 0.003(4)
C372 0.040(6) 0.027(5) 0.055(7) -0.017(5) 0.007(5) -0.006(4)
C373 0.040(6) 0.052(7) 0.068(9) -0.021(6) -0.004(6) -0.006(5)
C374 0.046(7) 0.032(6) 0.067(8) -0.022(6) -0.005(6) 0.005(5)
C375 0.068(8) 0.035(6) 0.050(7) -0.023(6) 0.006(6) 0.003(6)
C376 0.040(6) 0.036(6) 0.035(6) -0.019(5) 0.000(5) 0.002(5)
C381 0.054(7) 0.025(5) 0.038(6) -0.016(4) 0.003(5) -0.008(5)
C382 0.043(6) 0.028(5) 0.045(6) -0.010(5) -0.015(5) 0.000(4)
C383 0.092(10) 0.031(6) 0.045(7) -0.017(5) -0.015(7) -0.009(6)
C384 0.119(13) 0.047(8) 0.065(9) -0.015(7) -0.013(9) -0.041(8)
C385 0.101(11) 0.059(8) 0.082(10) -0.050(8) 0.031(9) -0.042(8)
C386 0.064(8) 0.033(6) 0.073(9) -0.038(6) 0.027(7) -0.016(6)
C391 0.042(6) 0.035(5) 0.029(5) 0.005(4) -0.016(5) -0.018(5)
C392 0.041(6) 0.064(7) 0.039(6) 0.012(5) -0.020(5) -0.035(5)
C393 0.066(8) 0.108(11) 0.034(7) -0.017(7) -0.013(6) -0.054(8)
C394 0.098(11) 0.079(9) 0.042(7) 0.002(7) -0.030(7) -0.058(8)
C395 0.094(10) 0.039(6) 0.038(7) -0.007(5) -0.019(6) -0.022(6)
C396 0.062(7) 0.034(5) 0.029(6) -0.008(5) -0.011(5) -0.021(5)
C401 0.023(4) 0.023(5) 0.039(6) -0.012(4) -0.011(4) 0.001(4)
C402 0.036(6) 0.055(7) 0.030(6) -0.003(5) -0.020(5) -0.001(5)
C403 0.055(7) 0.063(8) 0.053(8) -0.020(6) -0.030(6) 0.025(6)
C404 0.031(6) 0.056(7) 0.054(7) -0.017(6) -0.009(5) 0.002(5)
C405 0.024(5) 0.043(6) 0.051(7) -0.010(5) -0.006(5) -0.005(4)
C406 0.019(4) 0.033(5) 0.048(6) -0.011(5) 0.003(4) -0.002(4)
C411 0.054(6) 0.024(5) 0.024(5) -0.002(4) -0.010(5) -0.016(4)
C412 0.089(10) 0.054(7) 0.024(6) -0.013(5) -0.004(6) -0.014(7)
C413 0.086(10) 0.078(10) 0.045(8) -0.009(7) 0.013(7) -0.015(8)
C414 0.112(13) 0.093(11) 0.031(7) -0.020(7) -0.001(8) -0.018(10)
C415 0.126(13) 0.053(8) 0.046(8) -0.008(6) -0.018(8) -0.035(8)
C416 0.103(10) 0.040(6) 0.015(5) -0.004(4) -0.019(6) -0.029(6)
C421 0.022(4) 0.032(5) 0.032(5) -0.011(4) -0.009(4) 0.000(4)
C422 0.048(6) 0.047(6) 0.037(6) -0.014(5) -0.026(5) 0.013(5)
C423 0.079(9) 0.058(8) 0.041(7) -0.025(6) -0.033(6) 0.028(7)
C424 0.051(7) 0.049(7) 0.042(7) -0.008(5) -0.024(5) 0.012(5)
C425 0.063(7) 0.053(7) 0.052(7) -0.024(6) -0.043(6) 0.026(6)
C426 0.048(6) 0.042(6) 0.042(6) -0.013(5) -0.023(5) 0.006(5)
C431 0.023(5) 0.052(6) 0.018(5) -0.005(4) -0.004(4) -0.004(4)
C432 0.041(6) 0.059(7) 0.051(7) -0.019(6) -0.020(5) 0.015(5)
C433 0.037(6) 0.061(7) 0.056(7) -0.030(6) -0.023(5) 0.005(5)
C434 0.034(6) 0.074(8) 0.038(6) -0.026(6) -0.011(5) -0.002(5)
C435 0.038(6) 0.059(7) 0.028(6) -0.010(5) 0.004(5) -0.017(5)
C436 0.032(5) 0.044(6) 0.023(5) -0.010(4) -0.005(4) 0.002(4)
C441 0.019(4) 0.030(5) 0.044(6) -0.005(4) -0.006(4) 0.004(4)
C442 0.041(6) 0.044(6) 0.046(7) -0.009(5) -0.006(5) 0.009(5)
C443 0.033(6) 0.073(9) 0.079(10) -0.029(8) 0.004(6) -0.001(6)
C444 0.039(7) 0.079(10) 0.107(12) -0.066(9) 0.002(7) -0.001(6)
C445 0.040(6) 0.050(7) 0.047(7) -0.032(6) 0.000(5) -0.003(5)
C446 0.021(4) 0.044(6) 0.029(5) -0.016(5) -0.001(4) 0.003(4)
C451 0.036(5) 0.024(5) 0.025(5) -0.006(4) 0.002(4) -0.004(4)
C452 0.053(7) 0.051(7) 0.043(7) -0.024(6) 0.005(5) -0.021(6)
C453 0.069(8) 0.050(7) 0.072(9) -0.039(7) 0.029(7) -0.033(6)
C454 0.072(9) 0.043(7) 0.069(9) -0.022(7) 0.027(7) -0.013(6)
C455 0.085(9) 0.040(7) 0.034(7) -0.005(5) 0.011(6) -0.007(6)
C456 0.053(7) 0.033(6) 0.031(6) -0.006(5) -0.001(5) 0.006(5)
C461 0.072(9) 0.116(12) 0.040(8) -0.049(8) 0.025(7) -0.038(9)
C462 0.32(3) 0.090(13) 0.035(9) -0.031(9) -0.003(13) -0.036(16)
C464 0.115(16) 0.29(3) 0.116(17) -0.143(19) 0.012(13) -0.062(18)
C465 0.077(13) 0.37(4) 0.16(2) -0.20(2) -0.044(13) 0.018(18)
C466 0.090(13) 0.31(3) 0.139(18) -0.18(2) -0.033(13) 0.048(17)
C471 0.027(5) 0.044(6) 0.030(5) -0.014(5) -0.010(4) -0.006(4)
C472 0.035(6) 0.061(7) 0.058(8) -0.011(6) -0.012(5) -0.021(5)
C473 0.023(5) 0.058(7) 0.067(8) -0.029(6) -0.006(5) -0.010(5)
C474 0.024(5) 0.048(6) 0.046(6) -0.026(5) -0.011(4) 0.004(4)
C475 0.032(5) 0.043(6) 0.053(7) -0.016(5) -0.012(5) -0.001(5)
C476 0.035(5) 0.043(6) 0.035(6) -0.021(5) 0.000(4) -0.003(5)
C5A 0.120(13) 0.044(7) 0.038(7) -0.004(6) -0.004(8) -0.039(8)
C1B 0.113(13) 0.050(8) 0.048(9) -0.024(7) 0.021(8) -0.028(8)
C2B 0.029(6) 0.045(7) 0.069(8) -0.027(6) 0.003(5) -0.008(5)
C3B 0.049(7) 0.037(7) 0.085(10) -0.033(7) 0.001(7) 0.004(5)
C4B 0.060(8) 0.038(7) 0.113(13) -0.054(8) 0.031(8) -0.024(6)
C5B 0.048(7) 0.046(7) 0.081(10) -0.030(7) 0.009(7) -0.012(6)
C7B 0.031(6) 0.066(9) 0.131(14) -0.036(9) -0.006(7) 0.008(6)
C8B 0.069(9) 0.067(9) 0.112(13) -0.053(9) 0.050(9) -0.032(7)
C1H 0.053(7) 0.053(7) 0.039(7) 0.006(6) -0.010(6) -0.027(6)
C1K 0.103(12) 0.053(8) 0.073(10) -0.040(8) -0.038(9) 0.002(8)
C1L 0.101(11) 0.053(8) 0.083(11) -0.043(8) -0.070(9) 0.031(8)
C1M 0.100(12) 0.044(8) 0.186(19) -0.007(10) -0.102(13) 0.002(8)
C2M 0.021(5) 0.070(8) 0.038(6) 0.003(6) -0.010(4) -0.007(5)
C3M 0.045(7) 0.062(8) 0.062(8) 0.016(7) -0.024(6) -0.011(6)
C4M 0.071(9) 0.045(8) 0.097(11) 0.003(7) -0.049(8) 0.001(7)
C5M 0.060(8) 0.045(7) 0.098(11) 0.001(7) -0.048(8) -0.012(6)
C6M 0.032(6) 0.035(6) 0.069(8) -0.007(6) -0.020(5) -0.003(5)
C7M 0.095(11) 0.069(9) 0.074(10) -0.001(8) -0.058(9) -0.015(8)
C8M 0.127(14) 0.059(9) 0.125(14) 0.015(9) -0.099(12) -0.007(9)
C1N 0.058(9) 0.037(7) 0.154(16) -0.005(9) -0.028(10) 0.007(6)
C2N 0.088(10) 0.068(9) 0.069(9) -0.030(8) -0.028(8) -0.032(8)
C3N 0.095(12) 0.068(10) 0.093(12) -0.024(9) -0.021(9) -0.039(9)
C4N 0.076(9) 0.053(8) 0.075(10) -0.026(7) -0.024(8) -0.021(7)
C5N 0.050(8) 0.045(7) 0.102(12) -0.001(8) -0.020(8) -0.011(6)
C6N 0.037(6) 0.051(7) 0.066(9) -0.010(6) -0.003(6) -0.017(5)
C7N 0.146(16) 0.080(11) 0.102(13) -0.031(10) -0.047(12) -0.046(11)
C8N 0.125(15) 0.078(11) 0.156(18) -0.046(12) -0.046(13) -0.028(11)
C6O 0.052(7) 0.039(6) 0.041(7) -0.016(5) 0.008(5) -0.018(5)
C1P 0.106(13) 0.064(10) 0.073(11) -0.006(8) -0.002(10) -0.027(9)
C2P 0.042(7) 0.057(7) 0.065(8) 0.010(6) -0.029(6) -0.014(6)
C3P 0.078(10) 0.061(8) 0.063(9) 0.011(7) -0.027(8) -0.029(7)
C4P 0.102(12) 0.080(10) 0.050(9) 0.007(8) -0.038(9) -0.018(9)
C6P 0.060(7) 0.042(6) 0.037(6) -0.005(5) -0.003(6) -0.029(6)
C7P 0.128(14) 0.094(12) 0.143(16) 0.040(11) -0.118(13) -0.035(10)
C8P 0.162(17) 0.095(12) 0.063(10) 0.014(9) -0.070(11) -0.016(11)
C1Q 0.050(8) 0.089(11) 0.050(8) 0.017(7) -0.016(6) 0.034(8)
C2Q 0.043(7) 0.054(7) 0.072(9) 0.034(6) -0.034(6) -0.017(6)
C3Q 0.026(6) 0.081(10) 0.090(11) 0.058(8) -0.027(6) -0.023(6)
C4Q 0.017(5) 0.110(12) 0.055(8) 0.040(8) -0.012(5) -0.013(7)
C5Q 0.030(6) 0.107(11) 0.041(7) 0.026(7) -0.012(5) 0.012(7)
C6Q 0.025(5) 0.063(8) 0.030(6) 0.014(5) -0.006(4) -0.007(5)
C7Q 0.047(7) 0.098(11) 0.112(12) 0.075(9) -0.041(8) -0.049(7)
C8Q 0.021(6) 0.114(12) 0.091(11) 0.044(9) -0.007(6) -0.002(7)
C1R 0.031(6) 0.077(9) 0.045(7) 0.018(6) 0.001(5) 0.016(6)
C2R 0.026(5) 0.038(6) 0.035(6) -0.010(5) -0.004(4) -0.005(4)
C3R 0.026(5) 0.042(6) 0.032(6) -0.008(5) -0.003(4) 0.000(4)
C4R 0.045(6) 0.050(7) 0.034(6) -0.010(5) -0.010(5) 0.012(5)
C5R 0.036(6) 0.054(7) 0.032(6) -0.002(5) -0.007(5) 0.015(5)
C6R 0.027(5) 0.041(6) 0.030(5) 0.005(5) -0.004(4) 0.007(4)
C7R 0.040(6) 0.049(7) 0.065(8) -0.023(6) 0.006(6) -0.006(5)
C8R 0.062(8) 0.047(7) 0.074(9) -0.022(7) -0.005(7) 0.018(6)
C1S 0.058(7) 0.028(5) 0.036(6) -0.005(5) -0.013(5) -0.007(5)
C2S 0.037(6) 0.047(6) 0.031(6) -0.003(5) -0.012(5) -0.007(5)
C3S 0.044(6) 0.044(6) 0.035(6) -0.007(5) -0.013(5) -0.010(5)
C4S 0.049(6) 0.047(6) 0.034(6) -0.004(5) -0.022(5) -0.009(5)
C5S 0.049(6) 0.035(6) 0.030(6) -0.006(5) -0.016(5) 0.000(5)
C6S 0.050(6) 0.025(5) 0.031(5) -0.007(4) -0.018(5) -0.005(4)
C7S 0.073(8) 0.062(8) 0.017(5) 0.000(5) -0.010(5) -0.023(6)
C8S 0.067(8) 0.031(5) 0.036(6) 0.011(5) -0.022(5) -0.018(5)
C1T 0.071(8) 0.031(6) 0.048(7) -0.004(5) -0.026(6) -0.010(5)
C2T 0.049(6) 0.039(6) 0.024(5) -0.011(4) -0.016(5) 0.000(5)
C3T 0.052(6) 0.043(6) 0.027(5) -0.003(5) -0.015(5) -0.015(5)
C4T 0.045(6) 0.030(5) 0.039(6) -0.011(5) -0.015(5) -0.003(5)
C5T 0.051(6) 0.025(5) 0.035(6) -0.011(4) -0.024(5) -0.004(4)
C6T 0.055(6) 0.019(4) 0.025(5) 0.004(4) -0.023(5) -0.007(4)
C7T 0.078(8) 0.041(6) 0.028(6) -0.013(5) -0.016(6) -0.013(6)
C8T 0.076(8) 0.033(6) 0.061(8) -0.025(6) -0.030(7) 0.005(6)
C1U 0.069(8) 0.045(7) 0.048(7) 0.006(6) -0.025(6) -0.024(6)
C2U 0.066(7) 0.026(5) 0.025(5) -0.003(4) -0.007(5) -0.010(5)
C3U 0.068(8) 0.024(5) 0.039(6) -0.009(5) -0.008(6) -0.007(5)
C4U 0.070(8) 0.025(5) 0.033(6) -0.006(5) -0.013(6) -0.008(5)
C5U 0.070(8) 0.029(5) 0.034(6) 0.003(5) -0.025(6) -0.019(5)
C6U 0.056(7) 0.028(5) 0.025(5) 0.001(4) -0.012(5) -0.019(5)
C7U 0.078(9) 0.058(8) 0.067(9) -0.027(7) 0.005(7) -0.016(7)
C8U 0.112(11) 0.045(7) 0.038(7) -0.018(6) -0.026(7) -0.016(7)
C2V 0.046(6) 0.047(7) 0.025(5) -0.004(5) 0.001(5) 0.010(5)
C3V 0.056(8) 0.077(9) 0.033(7) -0.011(6) 0.006(6) -0.003(7)
C4V 0.056(7) 0.054(7) 0.038(7) -0.003(6) -0.007(6) -0.004(6)
C5V 0.049(7) 0.053(7) 0.029(6) 0.004(5) -0.016(5) -0.018(5)
C6V 0.044(6) 0.032(5) 0.022(5) -0.002(4) -0.007(4) -0.014(5)
C7V 0.064(9) 0.104(12) 0.055(9) -0.018(8) 0.001(7) 0.026(8)
C8V 0.037(7) 0.099(11) 0.093(11) -0.011(9) -0.014(7) 0.000(7)
C2W 0.082(9) 0.029(6) 0.032(6) -0.005(5) 0.005(6) -0.017(6)
C3W 0.123(13) 0.045(7) 0.030(7) -0.006(6) 0.009(8) -0.023(8)
C4W 0.114(12) 0.038(7) 0.035(7) -0.007(6) 0.004(8) -0.010(8)
C5W 0.096(10) 0.031(6) 0.042(7) -0.014(5) -0.023(7) 0.009(6)
C6W 0.082(9) 0.014(5) 0.038(6) -0.015(4) -0.011(6) 0.004(5)
C7W 0.119(14) 0.120(14) 0.065(11) 0.011(10) 0.026(10) -0.038(12)
C8W 0.24(2) 0.050(9) 0.069(11) 0.030(8) -0.060(13) -0.022(12)
C2X 0.053(7) 0.040(6) 0.064(8) -0.016(6) -0.025(6) -0.011(5)
C3X 0.051(7) 0.050(7) 0.083(10) -0.032(7) -0.016(7) -0.009(6)
C4X 0.057(8) 0.058(8) 0.086(10) -0.041(8) -0.037(8) 0.011(7)
C5X 0.079(9) 0.037(7) 0.071(9) -0.020(6) -0.045(8) 0.008(6)
C6X 0.079(8) 0.032(6) 0.046(7) -0.025(5) -0.041(6) 0.021(6)
C7X 0.057(9) 0.093(12) 0.175(18) -0.053(12) -0.027(10) -0.026(8)
C8X 0.083(11) 0.051(9) 0.20(2) -0.019(11) -0.088(12) 0.010(8)
N1M 0.022(4) 0.038(5) 0.040(5) -0.001(4) -0.004(4) -0.006(3)
N1N 0.045(6) 0.047(6) 0.058(7) -0.004(5) -0.004(5) -0.020(5)
N1O 0.032(5) 0.035(5) 0.046(6) -0.007(4) -0.008(4) -0.011(4)
N1P 0.055(6) 0.041(5) 0.036(5) -0.001(4) -0.014(4) -0.011(4)
N1Q 0.022(4) 0.070(7) 0.042(5) 0.021(5) -0.013(4) -0.017(4)
N1R 0.028(4) 0.037(5) 0.029(4) -0.003(4) -0.001(3) 0.009(4)
N1S 0.046(5) 0.032(4) 0.029(5) -0.012(4) -0.015(4) -0.003(4)
N1T 0.058(6) 0.036(5) 0.030(5) -0.008(4) -0.018(4) -0.011(4)
N1U 0.049(5) 0.023(4) 0.031(5) -0.006(3) -0.011(4) -0.007(4)
N1V 0.051(5) 0.030(4) 0.027(5) 0.001(4) -0.005(4) -0.014(4)
N1W 0.061(6) 0.019(4) 0.037(5) -0.010(4) -0.016(4) -0.006(4)
N1X 0.055(6) 0.025(4) 0.038(5) -0.015(4) -0.017(4) -0.005(4)
C1 0.09(2) 0.72(11) 0.17(3) -0.19(6) -0.032(19) -0.11(5)
C2 0.061(8) 0.069(9) 0.043(8) -0.024(7) 0.002(6) -0.033(7)
C3 0.060(9) 0.096(12) 0.051(9) 0.021(8) -0.020(7) -0.023(8)
C5 0.16(3) 0.29(6) 0.28(6) -0.20(5) -0.13(4) 0.04(4)
C6 0.062(10) 0.195(19) 0.067(11) -0.003(12) -0.009(8) -0.067(11)
C7 0.075(14) 0.20(3) 0.058(11) -0.024(15) -0.011(10) 0.059(15)
C8 0.12(2) 0.20(3) 0.18(3) 0.03(2) -0.055(19) 0.06(2)
C9 0.096(15) 0.110(17) 0.28(3) -0.044(19) 0.059(17) -0.043(13)
C10 0.17(2) 0.19(2) 0.113(17) -0.090(17) -0.055(15) 0.030(17)
C11 0.061(11) 0.21(3) 0.128(19) -0.076(19) -0.050(13) 0.000(13)
C12 0.052(9) 0.20(2) 0.056(10) -0.001(12) -0.006(8) 0.002(11)
N1 0.076(8) 0.063(8) 0.075(9) -0.012(7) 0.007(7) -0.024(6)
N3 0.060(7) 0.082(9) 0.070(9) -0.021(7) -0.011(6) -0.013(6)
N4 0.057(10) 0.31(3) 0.049(9) 0.044(14) -0.010(7) -0.013(14)
N5 0.071(10) 0.138(15) 0.111(13) -0.030(12) -0.035(9) 0.009(9)
N6 0.085(11) 0.20(2) 0.22(2) -0.185(19) -0.039(13) 0.051(13)
N8 0.18(2) 0.20(2) 0.132(17) 0.008(16) -0.103(16) -0.026(15)

loop_
_atom_type_symbol
_atom_type_description
_atom_type_scat_dispersion_real
_atom_type_scat_dispersion_imag
_atom_type_scat_source
C C 0.0033 0.0016 'International Tables Vol C Tables 4.2.6.8 and 6.1.1.4'
Cd Cd -0.8075 1.2024 'International Tables Vol C Tables 4.2.6.8 and 6.1.1.4'
Fe Fe 0.3463 0.8444 'International Tables Vol C Tables 4.2.6.8 and 6.1.1.4'
N N 0.0061 0.0033 'International Tables Vol C Tables 4.2.6.8 and 6.1.1.4'
S S 0.1246 0.1234 'International Tables Vol C Tables 4.2.6.8 and 6.1.1.4'

loop_
_geom_angle_atom_site_label_1
_geom_angle_atom_site_label_2
_geom_angle_atom_site_label_3
_geom_angle
S21 Cd1 S47 118.15(8)
S21 Cd1 S36 110.26(8)
S47 Cd1 S36 109.83(8)
S21 Cd1 S23 123.62(9)
S47 Cd1 S23 92.77(8)
S36 Cd1 S23 99.83(8)
S35 Cd2 S9 117.29(7)
S35 Cd2 S30 112.30(8)
S9 Cd2 S30 106.07(7)
S35 Cd2 S32 118.76(8)
S9 Cd2 S32 93.31(7)
S30 Cd2 S32 106.98(7)
S37 Cd3 S3 114.35(7)
S37 Cd3 S27 109.39(8)
S3 Cd3 S27 107.65(7)
S37 Cd3 S20 110.20(8)
S3 Cd3 S20 104.51(8)
S27 Cd3 S20 110.62(8)
S42 Cd4 S52 122.22(7)
S42 Cd4 S31 100.37(8)
S52 Cd4 S31 110.05(7)
S42 Cd4 S16 110.78(8)
S52 Cd4 S16 104.39(8)
S31 Cd4 S16 108.60(8)
S22 Cd5 S47 117.48(8)
S22 Cd5 S43 113.43(8)
S47 Cd5 S43 109.44(7)
S22 Cd5 S32 117.17(8)
S47 Cd5 S32 90.08(7)
S43 Cd5 S32 106.70(8)
S13 Cd6 S3 109.47(7)
S13 Cd6 S5 113.32(7)
S3 Cd6 S5 112.38(7)
S13 Cd6 S34 108.36(7)
S3 Cd6 S34 108.62(8)
S5 Cd6 S34 104.41(7)
S39 Cd7 S40 111.25(8)
S39 Cd7 S4 113.60(7)
S40 Cd7 S4 107.82(7)
S39 Cd7 S24 121.38(9)
S40 Cd7 S24 106.52(8)
S4 Cd7 S24 94.59(8)
S20 Cd8 S19 120.97(8)
S20 Cd8 S52 99.30(8)
S19 Cd8 S52 108.21(8)
S20 Cd8 S15 118.28(9)
S19 Cd8 S15 104.87(8)
S52 Cd8 S15 103.26(8)
S26 Cd9 S34 120.28(8)
S26 Cd9 S29 109.60(8)
S34 Cd9 S29 108.45(8)
S26 Cd9 S7 120.42(9)
S34 Cd9 S7 89.75(8)
S29 Cd9 S7 106.28(9)
S38 Cd10 S5 114.63(8)
S38 Cd10 S23 112.98(8)
S5 Cd10 S23 104.50(8)
S38 Cd10 S26 106.83(8)
S5 Cd10 S26 107.87(8)
S23 Cd10 S26 109.93(8)
S18 Cd11 S41 111.34(7)
S18 Cd11 S4 111.66(7)
S41 Cd11 S4 114.70(7)
S18 Cd11 S17 110.63(7)
S41 Cd11 S17 113.07(8)
S4 Cd11 S17 94.40(7)
S37 Cd12 S13 122.19(7)
S37 Cd12 S41 115.01(8)
S13 Cd12 S41 101.06(7)
S37 Cd12 S14 104.41(8)
S13 Cd12 S14 99.20(8)
S41 Cd12 S14 114.37(8)
S2 Cd13 S1 108.83(7)
S2 Cd13 S3 110.01(7)
S1 Cd13 S3 109.80(7)
S2 Cd13 S52 110.60(7)
S1 Cd13 S52 108.17(7)
S3 Cd13 S52 109.42(7)
S45 Cd14 S1 114.41(7)
S45 Cd14 S39 112.23(8)
S1 Cd14 S39 106.12(7)
S45 Cd14 S31 98.97(7)
S1 Cd14 S31 115.49(7)
S39 Cd14 S31 109.68(7)
S10 Cd15 S52 114.39(8)
S10 Cd15 S53 111.57(10)
S52 Cd15 S53 112.09(9)
S10 Cd15 S11 118.28(9)
S52 Cd15 S11 90.78(8)
S53 Cd15 S11 108.10(9)
S54 Cd16 S12 104.60(10)
S54 Cd16 S6 112.01(10)
S12 Cd16 S6 112.29(10)
S54 Cd16 S29 109.36(9)
S12 Cd16 S29 116.09(10)
S6 Cd16 S29 102.69(9)
S35 Cd17 S13 118.24(7)
S35 Cd17 S33 110.66(8)
S13 Cd17 S33 104.82(7)
S35 Cd17 S49 108.32(8)
S13 Cd17 S49 110.35(8)
S33 Cd17 S49 103.44(8)
S35 Cd18 S5 119.72(7)
S35 Cd18 S22 115.21(8)
S5 Cd18 S22 103.48(8)
S35 Cd18 S7 104.05(8)
S5 Cd18 S7 102.50(8)
S22 Cd18 S7 111.20(8)
S50 Cd19 S36 106.50(12)
S50 Cd19 S46 107.96(16)
S36 Cd19 S46 110.36(8)
S50 Cd19 S43 113.37(14)
S36 Cd19 S43 113.21(8)
S46 Cd19 S43 105.35(7)
S51 Cd20 S16 105.00(12)
S51 Cd20 S15 112.19(11)
S16 Cd20 S15 101.37(9)
S51 Cd20 S53 110.21(11)
S16 Cd20 S53 113.57(9)
S15 Cd20 S53 113.93(10)
S38 Cd21 S3 122.63(8)
S38 Cd21 S10 112.53(9)
S3 Cd21 S10 100.54(8)
S38 Cd21 S48 105.61(8)
S3 Cd21 S48 103.87(8)
S10 Cd21 S48 111.32(9)
S27 Cd22 S34 118.62(8)
S27 Cd22 S48 117.05(9)
S34 Cd22 S48 90.64(8)
S27 Cd22 S6 110.54(8)
S34 Cd22 S6 109.85(9)
S48 Cd22 S6 108.47(8)
S49 Cd23 S34 120.72(8)
S49 Cd23 S12 105.44(10)
S34 Cd23 S12 111.22(8)
S49 Cd23 S14 117.73(8)
S34 Cd23 S14 92.27(8)
S12 Cd23 S14 108.93(10)
S8 Cd24 S25 118.82(9)
S8 Cd24 S18 105.51(9)
S25 Cd24 S18 114.81(8)
S8 Cd24 S40 114.70(9)
S25 Cd24 S40 96.37(8)
S18 Cd24 S40 106.10(8)
S37 Cd25 S1 120.08(7)
S37 Cd25 S19 111.84(8)
S1 Cd25 S19 105.25(7)
S37 Cd25 S17 118.62(7)
S1 Cd25 S17 92.19(7)
S19 Cd25 S17 106.46(7)
S38 Cd26 S2 115.24(7)
S38 Cd26 S21 111.34(8)
S2 Cd26 S21 109.28(8)
S38 Cd26 S11 117.60(8)
S2 Cd26 S11 97.65(7)
S21 Cd26 S11 104.47(8)
S45 Cd27 S9 113.37(7)
S45 Cd27 S24 112.81(9)
S9 Cd27 S24 104.49(8)
S45 Cd27 S44 113.00(7)
S9 Cd27 S44 108.09(7)
S24 Cd27 S44 104.34(8)
S9 Cd28 S1 111.74(7)
S9 Cd28 S13 109.61(7)
S1 Cd28 S13 109.33(7)
S9 Cd28 S4 105.78(7)
S1 Cd28 S4 111.86(7)
S13 Cd28 S4 108.41(7)
S45 Cd29 S2 116.60(7)
S45 Cd29 S42 113.92(7)
S2 Cd29 S42 105.00(7)
S45 Cd29 S28 117.03(8)
S2 Cd29 S28 100.01(7)
S42 Cd29 S28 102.24(7)
S30 Cd30 S33 119.40(8)
S30 Cd30 S4 111.96(7)
S33 Cd30 S4 99.61(7)
S30 Cd30 S25 105.30(8)
S33 Cd30 S25 116.23(7)
S4 Cd30 S25 103.19(7)
S2 Cd31 S9 110.73(7)
S2 Cd31 S5 111.37(7)
S9 Cd31 S5 110.60(7)
S2 Cd31 S47 106.99(7)
S9 Cd31 S47 110.24(7)
S5 Cd31 S47 106.77(7)
S44 Cd32 S47 120.77(7)
S44 Cd32 S28 120.44(7)
S47 Cd32 S28 90.30(7)
S44 Cd32 S46 112.01(7)
S47 Cd32 S46 108.34(7)
S28 Cd32 S46 101.84(7)
Cd13 S1 Cd28 108.78(8)
Cd13 S1 Cd14 108.87(7)
Cd28 S1 Cd14 108.15(8)
Cd13 S1 Cd25 106.82(8)
Cd28 S1 Cd25 108.82(7)
Cd14 S1 Cd25 115.24(8)
Cd31 S2 Cd13 109.12(8)
Cd31 S2 Cd26 110.23(8)
Cd13 S2 Cd26 107.75(8)
Cd31 S2 Cd29 104.68(8)
Cd13 S2 Cd29 110.92(8)
Cd26 S2 Cd29 114.06(8)
Cd6 S3 Cd13 106.87(8)
Cd6 S3 Cd21 103.55(8)
Cd13 S3 Cd21 107.77(8)
Cd6 S3 Cd3 113.10(8)
Cd13 S3 Cd3 108.80(8)
Cd21 S3 Cd3 116.23(9)
Cd11 S4 Cd28 106.27(8)
Cd11 S4 Cd30 110.21(7)
Cd28 S4 Cd30 111.02(8)
Cd11 S4 Cd7 106.62(7)
Cd28 S4 Cd7 109.10(7)
Cd30 S4 Cd7 113.29(8)
Cd31 S5 Cd6 104.12(8)
Cd31 S5 Cd18 109.03(8)
Cd6 S5 Cd18 106.67(8)
Cd31 S5 Cd10 106.02(8)
Cd6 S5 Cd10 113.60(9)
Cd18 S5 Cd10 116.63(8)
C221 S6 Cd16 104.21(13)
C221 S6 Cd22 103.30(11)
Cd16 S6 Cd22 107.57(10)
C211 S7 Cd9 116.54(12)
C211 S7 Cd18 102.65(12)
Cd9 S7 Cd18 110.01(10)
C181 S8 Cd24 104.55(12)
Cd31 S9 Cd28 107.51(8)
Cd31 S9 Cd27 110.70(7)
Cd28 S9 Cd27 106.91(7)
Cd31 S9 Cd2 108.14(7)
Cd28 S9 Cd2 111.07(7)
Cd27 S9 Cd2 112.41(8)
C331 S10 Cd15 105.38(12)
C331 S10 Cd21 102.34(12)
Cd15 S10 Cd21 106.89(9)
C301 S11 Cd15 114.45(12)
C301 S11 Cd26 105.55(11)
Cd15 S11 Cd26 110.21(9)
C131 S12 Cd16 103.99(14)
C131 S12 Cd23 100.72(13)
Cd16 S12 Cd23 106.79(10)
Cd6 S13 Cd28 106.30(7)
Cd6 S13 Cd17 108.46(8)
Cd28 S13 Cd17 107.31(8)
Cd6 S13 Cd12 106.78(8)
Cd28 S13 Cd12 108.52(8)
Cd17 S13 Cd12 118.83(8)
C231 S14 Cd23 113.96(12)
C231 S14 Cd12 106.34(11)
Cd23 S14 Cd12 114.14(10)
C321 S15 Cd20 107.32(12)
C321 S15 Cd8 114.00(14)
Cd20 S15 Cd8 111.05(10)
C291 S16 Cd20 104.04(13)
C291 S16 Cd4 109.18(12)
Cd20 S16 Cd4 112.43(10)
C451 S17 Cd11 117.09(11)
C451 S17 Cd25 109.10(11)
Cd11 S17 Cd25 113.91(8)
C241 S18 Cd11 104.26(10)
C241 S18 Cd24 98.51(10)
Cd11 S18 Cd24 110.10(9)
C381 S19 Cd8 104.76(11)
C381 S19 Cd25 104.71(11)
Cd8 S19 Cd25 103.42(9)
C311 S20 Cd8 109.11(12)
C311 S20 Cd3 102.72(11)
Cd8 S20 Cd3 108.31(9)
C121 S21 Cd1 106.06(12)
C121 S21 Cd26 106.41(11)
Cd1 S21 Cd26 99.23(8)
C141 S22 Cd5 101.20(12)
C141 S22 Cd18 109.03(11)
Cd5 S22 Cd18 103.92(8)
C111 S23 Cd1 106.20(11)
C111 S23 Cd10 109.25(12)
Cd1 S23 Cd10 105.03(9)
C271 S24 Cd27 97.74(12)
C271 S24 Cd7 110.38(14)
Cd27 S24 Cd7 107.16(10)
C351 S25 Cd24 112.25(11)
C351 S25 Cd30 109.84(11)
Cd24 S25 Cd30 116.24(9)
C201 S26 Cd9 101.74(12)
C201 S26 Cd10 106.58(11)
Cd9 S26 Cd10 105.99(9)
C411 S27 Cd22 98.10(10)
C411 S27 Cd3 111.68(12)
Cd22 S27 Cd3 109.12(8)
C401 S28 Cd32 114.59(11)
C401 S28 Cd29 107.41(10)
Cd32 S28 Cd29 106.99(8)
C261 S29 Cd9 110.73(12)
C261 S29 Cd16 98.89(12)
Cd9 S29 Cd16 108.92(9)
C171 S30 Cd30 103.43(10)
C171 S30 Cd2 106.65(10)
Cd30 S30 Cd2 102.11(8)
C371 S31 Cd4 112.19(11)
C371 S31 Cd14 112.51(11)
Cd4 S31 Cd14 109.76(9)
C161 S32 Cd5 118.51(11)
C161 S32 Cd2 106.49(11)
Cd5 S32 Cd2 112.21(8)
C446 S33 Cd30 112.52(11)
C446 S33 Cd17 99.42(10)
Cd30 S33 Cd17 106.98(8)
Cd9 S34 Cd23 114.17(9)
Cd9 S34 Cd22 107.20(9)
Cd23 S34 Cd22 107.75(9)
Cd9 S34 Cd6 110.63(9)
Cd23 S34 Cd6 107.80(8)
Cd22 S34 Cd6 109.17(9)
Cd2 S35 Cd18 101.57(8)
Cd2 S35 Cd17 104.44(8)
Cd18 S35 Cd17 104.30(9)
C471 S36 Cd1 105.21(11)
C471 S36 Cd19 101.15(11)
Cd1 S36 Cd19 108.33(9)
Cd25 S37 Cd12 99.10(8)
Cd25 S37 Cd3 105.92(8)
Cd12 S37 Cd3 102.75(8)
Cd21 S38 Cd26 102.85(9)
Cd21 S38 Cd10 102.64(9)
Cd26 S38 Cd10 106.90(9)
C251 S39 Cd7 108.48(11)
C251 S39 Cd14 105.22(10)
Cd7 S39 Cd14 103.88(8)
C361 S40 Cd7 109.83(11)
C361 S40 Cd24 94.80(10)
Cd7 S40 Cd24 113.20(8)
C391 S41 Cd11 97.50(10)
C391 S41 Cd12 111.34(11)
Cd11 S41 Cd12 107.22(8)
C281 S42 Cd4 104.68(11)
C281 S42 Cd29 104.33(10)
Cd4 S42 Cd29 102.45(8)
C191 S43 Cd5 105.60(10)
C191 S43 Cd19 107.82(11)
Cd5 S43 Cd19 108.50(9)
C421 S44 Cd32 100.16(10)
C421 S44 Cd27 109.02(10)
Cd32 S44 Cd27 101.91(8)
Cd27 S45 Cd29 104.94(8)
Cd27 S45 Cd14 108.77(8)
Cd29 S45 Cd14 104.44(8)
C151 S46 Cd19 98.29(10)
C151 S46 Cd32 107.73(10)
Cd19 S46 Cd32 109.44(8)
Cd5 S47 Cd31 108.19(8)
Cd5 S47 Cd32 106.17(8)
Cd31 S47 Cd32 108.23(8)
Cd5 S47 Cd1 112.14(8)
Cd31 S47 Cd1 110.46(8)
Cd32 S47 Cd1 111.47(8)
C341 S48 Cd22 117.79(12)
C341 S48 Cd21 107.74(12)
Cd22 S48 Cd21 112.37(9)
C431 S49 Cd23 97.89(12)
C431 S49 Cd17 109.35(11)
Cd23 S49 Cd17 103.78(9)
Cd13 S52 Cd8 110.62(8)
Cd13 S52 Cd15 107.15(8)
Cd8 S52 Cd15 106.71(8)
Cd13 S52 Cd4 105.21(8)
Cd8 S52 Cd4 117.53(9)
Cd15 S52 Cd4 109.23(8)
C461 S53 Cd15 110.08(14)
C461 S53 Cd20 97.72(12)
Cd15 S53 Cd20 104.63(10)
N1X Fe1 N1U 92.2(3)
N1X Fe1 N1S 94.2(3)
N1U Fe1 N1S 94.3(3)
N1X Fe1 N1W 83.4(4)
N1U Fe1 N1W 90.2(3)
N1S Fe1 N1W 175.0(3)
N1X Fe1 N1V 174.3(3)
N1U Fe1 N1V 82.7(3)
N1S Fe1 N1V 88.8(3)
N1W Fe1 N1V 94.0(3)
N1X Fe1 N1T 88.2(3)
N1U Fe1 N1T 176.6(3)
N1S Fe1 N1T 82.3(3)
N1W Fe1 N1T 93.2(3)
N1V Fe1 N1T 97.0(4)
N1M Fe2 N1Q 90.6(3)
N1M Fe2 N1O 93.8(3)
N1Q Fe2 N1O 175.2(4)
N1M Fe2 N1R 95.1(3)
N1Q Fe2 N1R 84.2(4)
N1O Fe2 N1R 93.5(3)
N1M Fe2 N1N 83.1(4)
N1Q Fe2 N1N 93.3(4)
N1O Fe2 N1N 89.1(3)
N1R Fe2 N1N 176.9(4)
N1M Fe2 N1P 172.1(4)
N1Q Fe2 N1P 94.0(4)
N1O Fe2 N1P 81.8(4)
N1R Fe2 N1P 91.7(3)
N1N Fe2 N1P 90.3(4)
C112 C111 C116 120.0
C112 C111 S23 119.69(9)
C116 C111 S23 120.27(9)
C113 C112 C111 120.0
C112 C113 C114 120.0
C113 C114 C115 120.0
C116 C115 C114 120.0
C115 C116 C111 120.0
C122 C121 C126 120.0
C122 C121 S21 123.40(8)
C126 C121 S21 116.61(8)
C121 C122 C123 120.0
C124 C123 C122 120.0
C123 C124 C125 120.0
C124 C125 C126 120.0
C125 C126 C121 120.0
C136 C131 C132 120.0
C136 C131 S12 118.46(9)
C132 C131 S12 121.46(9)
C133 C132 C131 120.0
C132 C133 C134 120.0
C133 C134 C135 120.0
C134 C135 C136 120.0
C131 C136 C135 120.0
C146 C141 C142 120.0
C146 C141 S22 116.89(8)
C142 C141 S22 123.09(8)
C143 C142 C141 120.0
C142 C143 C144 120.0
C145 C144 C143 120.0
C144 C145 C146 120.0
C141 C146 C145 120.0
C152 C151 C156 120.0
C152 C151 S46 117.83(7)
C156 C151 S46 122.16(7)
C153 C152 C151 120.0
C152 C153 C154 120.0
C155 C154 C153 120.0
C154 C155 C156 120.0
C151 C156 C155 120.0
C162 C161 C166 120.0
C162 C161 S32 123.30(8)
C166 C161 S32 116.58(8)
C163 C162 C161 120.0
C162 C163 C164 120.0
C165 C164 C163 120.0
C164 C165 C166 120.0
C161 C166 C165 120.0
C172 C171 C176 120.0
C172 C171 S30 120.44(8)
C176 C171 S30 119.56(8)
C173 C172 C171 120.0
C172 C173 C174 120.0
C175 C174 C173 120.0
C176 C175 C174 120.0
C175 C176 C171 120.0
C186 C181 C182 120.0
C186 C181 S8 121.50(9)
C182 C181 S8 118.36(9)
C181 C182 C183 120.0
C184 C183 C182 120.0
C183 C184 C185 120.0
C184 C185 C186 120.0
C181 C186 C185 120.0
C196 C191 C192 120.0
C196 C191 S43 122.58(9)
C192 C191 S43 117.38(9)
C193 C192 C191 120.0
C194 C193 C192 120.0
C193 C194 C195 120.0
C194 C195 C196 120.0
C191 C196 C195 120.0
C202 C201 C206 120.0
C202 C201 S26 122.86(9)
C206 C201 S26 117.14(9)
C203 C202 C201 120.0
C202 C203 C204 120.0
C203 C204 C205 120.0
C206 C205 C204 120.0
C205 C206 C201 120.0
C212 C211 C216 120.0
C212 C211 S7 116.61(9)
C216 C211 S7 123.36(9)
C211 C212 C213 120.0
C214 C213 C212 120.0
C213 C214 C215 120.0
C216 C215 C214 120.0
C215 C216 C211 120.0
C222 C221 C226 120.0
C222 C221 S6 122.68(9)
C226 C221 S6 117.17(9)
C221 C222 C223 120.0
C222 C223 C224 120.0
C225 C224 C223 120.0
C224 C225 C226 120.0
C225 C226 C221 120.0
C236 C231 C232 120.0
C236 C231 S14 117.83(9)
C232 C231 S14 121.90(9)
C233 C232 C231 120.0
C234 C233 C232 120.0
C233 C234 C235 120.0
C234 C235 C236 120.0
C231 C236 C235 120.0
C242 C241 C246 120.0
C242 C241 S18 122.62(8)
C246 C241 S18 117.34(8)
C241 C242 C243 120.0
C242 C243 C244 120.0
C243 C244 C245 120.0
C246 C245 C244 120.0
C245 C246 C241 120.0
C252 C251 C256 120.0
C252 C251 S39 122.81(8)
C256 C251 S39 116.81(8)
C251 C252 C253 120.0
C254 C253 C252 120.0
C253 C254 C255 120.0
C254 C255 C256 120.0
C255 C256 C251 120.0
C262 C261 C266 120.0
C262 C261 S29 118.06(8)
C266 C261 S29 121.84(8)
C263 C262 C261 120.0
C262 C263 C264 120.0
C263 C264 C265 120.0
C266 C265 C264 120.0
C265 C266 C261 120.0
C272 C271 C276 120.0
C272 C271 S24 120.03(10)
C276 C271 S24 119.96(10)
C271 C272 C273 120.0
C272 C273 C274 120.0
C275 C274 C273 120.0
C276 C275 C274 120.0
C275 C276 C271 120.0
C282 C281 C286 120.0
C282 C281 S42 122.90(8)
C286 C281 S42 116.89(8)
C283 C282 C281 120.0
C282 C283 C284 120.0
C283 C284 C285 120.0
C286 C285 C284 120.0
C285 C286 C281 120.0
C292 C291 C296 120.0
C292 C291 S16 117.05(9)
C296 C291 S16 122.58(9)
C293 C292 C291 120.0
C292 C293 C294 120.0
C293 C294 C295 120.0
C296 C295 C294 120.0
C295 C296 C291 120.0
C302 C301 C306 120.0
C302 C301 S11 117.71(8)
C306 C301 S11 122.18(8)
C301 C302 C303 120.0
C304 C303 C302 120.0
C303 C304 C305 120.0
C306 C305 C304 120.0
C305 C306 C301 120.0
C312 C311 C316 120.0
C312 C311 S20 117.80(8)
C316 C311 S20 122.12(8)
C311 C312 C313 120.0
C312 C313 C314 120.0
C313 C314 C315 120.0
C316 C315 C314 120.0
C315 C316 C311 120.0
C326 C321 C322 120.0
C326 C321 S15 119.84(9)
C322 C321 S15 120.16(9)
C323 C322 C321 120.0
C322 C323 C324 120.0
C323 C324 C325 120.0
C326 C325 C324 120.0
C325 C326 C321 120.0
C336 C331 C332 120.0
C336 C331 S10 119.66(9)
C332 C331 S10 120.28(9)
C333 C332 C331 120.0
C334 C333 C332 120.0
C335 C334 C333 120.0
C334 C335 C336 120.0
C331 C336 C335 120.0
C342 C341 C346 120.0
C342 C341 S48 117.36(8)
C346 C341 S48 122.50(8)
C341 C342 C343 120.0
C342 C343 C344 120.0
C343 C344 C345 120.0
C346 C345 C344 120.0
C345 C346 C341 120.0
C356 C351 C352 120.0
C356 C351 S25 120.16(8)
C352 C351 S25 119.48(8)
C353 C352 C351 120.0
C354 C353 C352 120.0
C353 C354 C355 120.0
C356 C355 C354 120.0
C355 C356 C351 120.0
C366 C361 C362 120.0
C366 C361 S40 116.96(8)
C362 C361 S40 123.02(8)
C363 C362 C361 120.0
C362 C363 C364 120.0
C365 C364 C363 120.0
C364 C365 C366 120.0
C361 C366 C365 120.0
C376 C371 C372 120.0
C376 C371 S31 121.37(8)
C372 C371 S31 118.60(8)
C371 C372 C373 120.0
C374 C373 C372 120.0
C375 C374 C373 120.0
C374 C375 C376 120.0
C371 C376 C375 120.0
C382 C381 C386 120.0
C382 C381 S19 121.51(8)
C386 C381 S19 118.48(8)
C381 C382 C383 120.0
C382 C383 C384 120.0
C385 C384 C383 120.0
C384 C385 C386 120.0
C385 C386 C381 120.0
C392 C391 C396 120.0
C392 C391 S41 116.71(8)
C396 C391 S41 123.16(8)
C391 C392 C393 120.0
C392 C393 C394 120.0
C395 C394 C393 120.0
C394 C395 C396 120.0
C391 C396 C395 120.0
C402 C401 C406 120.0
C402 C401 S28 121.67(8)
C406 C401 S28 118.32(8)
C401 C402 C403 120.0
C402 C403 C404 120.0
C403 C404 C405 120.0
C404 C405 C406 120.0
C401 C406 C405 120.0
C416 C411 C412 120.0
C416 C411 S27 117.27(8)
C412 C411 S27 122.73(8)
C411 C412 C413 120.0
C414 C413 C412 120.0
C413 C414 C415 120.0
C414 C415 C416 120.0
C411 C416 C415 120.0
C422 C421 C426 120.0
C422 C421 S44 116.14(8)
C426 C421 S44 123.86(8)
C423 C422 C421 120.0
C422 C423 C424 120.0
C423 C424 C425 120.0
C426 C425 C424 120.0
C425 C426 C421 120.0
C432 C431 C436 120.0
C432 C431 S49 118.01(8)
C436 C431 S49 121.99(8)
C433 C432 C431 120.0
C432 C433 C434 120.0
C435 C434 C433 120.0
C434 C435 C436 120.0
C435 C436 C431 120.0
C442 C441 C446 120.0
C443 C442 C441 120.0
C442 C443 C444 120.0
C445 C444 C443 120.0
C446 C445 C444 120.0
C445 C446 C441 120.0
C445 C446 S33 121.39(8)
C441 C446 S33 118.61(8)
C456 C451 C452 120.0
C456 C451 S17 118.19(8)
C452 C451 S17 121.81(8)
C453 C452 C451 120.0
C454 C453 C452 120.0
C453 C454 C455 120.0
C456 C455 C454 120.0
C455 C456 C451 120.0
C462 C461 C466 120.0
C462 C461 S53 117.01(10)
C466 C461 S53 122.95(10)
C461 C462 C463 120.0
C464 C463 C462 120.0
C463 C464 C465 120.0
C464 C465 C466 120.0
C465 C466 C461 120.0
C472 C471 C476 120.0
C472 C471 S36 117.58(8)
C476 C471 S36 122.38(8)
C473 C472 C471 120.0
C472 C473 C474 120.0
C475 C474 C473 120.0
C476 C475 C474 120.0
C475 C476 C471 120.0
C4P C5A C6P 119.8(12)
C4P C5A C1P 124.9(13)
C6P C5A C1P 115.2(14)
C1P C1B C5B 124.4(13)
N1O C2B C3B 123.1(12)
C2B C3B C4B 119.5(12)
C2B C3B C7B 120.1(13)
C4B C3B C7B 120.3(12)
C3B C4B C5B 116.9(11)
C3B C4B C8B 121.1(14)
C5B C4B C8B 122.0(15)
C6O C5B C4B 117.8(13)
C6O C5B C1B 117.5(12)
C4B C5B C1B 124.6(13)
C1U C1H C5V 121.8(11)
C1L C1K C5W 118.8(13)
C1K C1L C5X 124.2(12)
C1N C1M C5M 119.0(12)
N1M C2M C3M 120.7(11)
C4M C3M C2M 121.2(12)
C4M C3M C7M 123.5(11)
C2M C3M C7M 115.3(11)
C3M C4M C5M 116.8(11)
C3M C4M C8M 120.2(13)
C5M C4M C8M 122.9(12)
C6M C5M C4M 120.0(12)
C6M C5M C1M 118.9(13)
C4M C5M C1M 121.1(12)
C5M C6M N1M 124.4(11)
C5M C6M C6N 121.4(11)
N1M C6M C6N 114.2(10)
C1M C1N C5N 126.3(13)
C3N C2N N1N 122.2(14)
C2N C3N C4N 122.5(14)
C2N C3N C7N 115.8(14)
C4N C3N C7N 121.6(13)
C5N C4N C3N 117.1(12)
C5N C4N C8N 119.7(14)
C3N C4N C8N 123.1(13)
C4N C5N C1N 130.2(13)
C4N C5N C6N 119.3(12)
C1N C5N C6N 110.4(13)
N1N C6N C6M 117.0(10)
N1N C6N C5N 119.0(11)
C6M C6N C5N 123.9(11)
N1O C6O C5B 124.3(12)
N1O C6O C6P 115.6(9)
C5B C6O C6P 120.0(11)
C1B C1P C5A 118.6(14)
N1P C2P C3P 123.3(12)
C4P C3P C2P 120.7(13)
C4P C3P C7P 123.2(14)
C2P C3P C7P 115.5(13)
C3P C4P C5A 117.6(12)
C3P C4P C8P 124.4(15)
C5A C4P C8P 117.9(14)
N1P C6P C6O 116.8(10)
N1P C6P C5A 119.1(11)
C6O C6P C5A 124.1(11)
C1R C1Q C5Q 121.7(12)
N1Q C2Q C3Q 121.0(13)
C4Q C3Q C2Q 120.8(12)
C4Q C3Q C7Q 123.3(13)
C2Q C3Q C7Q 115.9(15)
C3Q C4Q C5Q 120.8(11)
C3Q C4Q C8Q 123.1(13)
C5Q C4Q C8Q 116.1(15)
C6Q C5Q C4Q 115.5(14)
C6Q C5Q C1Q 116.2(12)
C4Q C5Q C1Q 128.3(12)
C6R C6Q N1Q 116.2(9)
C6R C6Q C5Q 120.9(12)
N1Q C6Q C5Q 122.8(11)
C1Q C1R C5R 121.9(13)
N1R C2R C3R 122.8(9)
C2R C3R C4R 120.5(9)
C2R C3R C7R 121.0(8)
C4R C3R C7R 118.4(9)
C3R C4R C5R 117.9(10)
C3R C4R C8R 122.5(10)
C5R C4R C8R 119.6(10)
C6R C5R C1R 118.1(11)
C6R C5R C4R 117.5(9)
C1R C5R C4R 124.3(11)
N1R C6R C6Q 116.7(10)
N1R C6R C5R 122.1(9)
C6Q C6R C5R 121.2(9)
C1T C1S C5S 120.5(9)
N1S C2S C3S 125.2(10)
C4S C3S C2S 118.9(9)
C4S C3S C7S 121.1(9)
C2S C3S C7S 120.0(9)
C3S C4S C5S 117.0(9)
C3S C4S C8S 121.7(9)
C5S C4S C8S 121.3(9)
C6S C5S C1S 119.4(9)
C6S C5S C4S 117.8(9)
C1S C5S C4S 122.8(9)
N1S C6S C5S 124.7(9)
N1S C6S C6T 115.4(8)
C5S C6S C6T 119.9(8)
C1S C1T C5T 120.8(9)
N1T C2T C3T 120.5(9)
C4T C3T C2T 121.0(9)
C4T C3T C7T 123.6(9)
C2T C3T C7T 115.4(9)
C3T C4T C5T 118.3(9)
C3T C4T C8T 121.4(9)
C5T C4T C8T 120.2(9)
C6T C5T C4T 118.7(9)
C6T C5T C1T 117.8(9)
C4T C5T C1T 123.6(9)
N1T C6T C5T 122.9(9)
N1T C6T C6S 115.6(8)
C5T C6T C6S 121.5(8)
C1H C1U C5U 122.8(11)
N1U C2U C3U 122.9(10)
C4U C3U C2U 121.3(11)
C4U C3U C7U 121.0(10)
C2U C3U C7U 117.7(11)
C3U C4U C5U 117.7(10)
C3U C4U C8U 122.0(11)
C5U C4U C8U 120.2(10)
C6U C5U C4U 117.7(10)
C6U C5U C1U 116.6(11)
C4U C5U C1U 125.1(10)
N1U C6U C5U 124.1(10)
N1U C6U C6V 116.6(9)
C5U C6U C6V 119.3(10)
N1V C2V C3V 121.2(11)
C4V C3V C2V 121.6(12)
C4V C3V C7V 121.9(12)
C2V C3V C7V 116.5(12)
C5V C4V C3V 115.6(11)
C5V C4V C8V 120.3(12)
C3V C4V C8V 124.1(12)
C6V C5V C4V 121.4(11)
C6V C5V C1H 115.5(11)
C4V C5V C1H 123.1(10)
C5V C6V N1V 122.5(10)
C5V C6V C6U 123.8(10)
N1V C6V C6U 113.7(9)
N1W C2W C3W 120.7(12)
C4W C3W C2W 119.4(13)
C4W C3W C7W 124.2(12)
C2W C3W C7W 116.3(14)
C5W C4W C3W 118.9(12)
C5W C4W C8W 119.6(15)
C3W C4W C8W 121.5(14)
C4W C5W C6W 119.4(13)
C4W C5W C1K 122.0(13)
C6W C5W C1K 118.5(13)
C5W C6W N1W 124.4(12)
C5W C6W C6X 122.6(12)
N1W C6W C6X 112.9(9)
N1X C2X C3X 120.5(11)
C2X C3X C4X 123.8(12)
C2X C3X C7X 112.6(12)
C4X C3X C7X 123.5(12)
C5X C4X C3X 117.3(11)
C5X C4X C8X 124.6(13)
C3X C4X C8X 118.1(14)
C4X C5X C1L 126.4(13)
C4X C5X C6X 118.8(11)
C1L C5X C6X 114.8(13)
N1X C6X C6W 117.9(10)
N1X C6X C5X 121.1(12)
C6W C6X C5X 121.0(11)
C2M N1M C6M 116.8(9)
C2M N1M Fe2 129.4(7)
C6M N1M Fe2 113.7(7)
C2N N1N C6N 119.6(11)
C2N N1N Fe2 128.9(9)
C6N N1N Fe2 111.4(8)
C6O N1O C2B 118.3(9)
C6O N1O Fe2 113.9(7)
C2B N1O Fe2 127.6(8)
C2P N1P C6P 119.4(10)
C2P N1P Fe2 129.0(8)
C6P N1P Fe2 111.4(7)
C2Q N1Q C6Q 119.0(10)
C2Q N1Q Fe2 129.7(10)
C6Q N1Q Fe2 111.3(7)
C2R N1R C6R 119.1(9)
C2R N1R Fe2 129.5(6)
C6R N1R Fe2 111.3(7)
C2S N1S C6S 116.4(8)
C2S N1S Fe1 130.3(7)
C6S N1S Fe1 113.2(6)
C6T N1T C2T 118.6(8)
C6T N1T Fe1 112.9(6)
C2T N1T Fe1 128.1(7)
C2U N1U C6U 116.3(9)
C2U N1U Fe1 130.3(7)
C6U N1U Fe1 113.5(7)
C2V N1V C6V 117.7(9)
C2V N1V Fe1 128.8(7)
C6V N1V Fe1 113.4(7)
C2W N1W C6W 117.2(9)
C2W N1W Fe1 128.4(8)
C6W N1W Fe1 114.4(7)
C2X N1X C6X 118.4(9)
C2X N1X Fe1 130.2(7)
C6X N1X Fe1 111.3(7)
C4 C1 N4 155(5)
N1 C2 C6 175.6(17)
N3 C3 C10 168.8(16)
C8 C5 N6 160(8)
N5 C7 C9 175(2)
N8 C11 C12 179(2)

loop_
_geom_bond_atom_site_label_1
_geom_bond_atom_site_label_2
_geom_bond_distance
Cd1 S21 2.519(3)
Cd1 S47 2.533(2)
Cd1 S36 2.535(2)
Cd1 S23 2.554(2)
Cd2 S35 2.462(2)
Cd2 S9 2.528(2)
Cd2 S30 2.552(2)
Cd2 S32 2.571(2)
Cd3 S37 2.488(2)
Cd3 S3 2.547(2)
Cd3 S27 2.564(2)
Cd3 S20 2.569(3)
Cd4 S42 2.532(2)
Cd4 S52 2.544(2)
Cd4 S31 2.545(2)
Cd4 S16 2.549(2)
Cd5 S22 2.507(2)
Cd5 S47 2.523(2)
Cd5 S43 2.536(2)
Cd5 S32 2.549(2)
Cd6 S13 2.512(2)
Cd6 S3 2.515(2)
Cd6 S5 2.524(2)
Cd6 S34 2.529(2)
Cd7 S39 2.534(2)
Cd7 S40 2.540(2)
Cd7 S4 2.544(2)
Cd7 S24 2.569(3)
Cd8 S20 2.535(3)
Cd8 S19 2.535(2)
Cd8 S52 2.539(2)
Cd8 S15 2.574(3)
Cd9 S26 2.504(3)
Cd9 S34 2.513(2)
Cd9 S29 2.551(2)
Cd9 S7 2.554(3)
Cd10 S38 2.485(3)
Cd10 S5 2.550(2)
Cd10 S23 2.557(3)
Cd10 S26 2.574(2)
Cd11 S18 2.523(2)
Cd11 S41 2.527(2)
Cd11 S4 2.527(2)
Cd11 S17 2.537(2)
Cd12 S37 2.467(2)
Cd12 S13 2.549(2)
Cd12 S41 2.560(2)
Cd12 S14 2.575(2)
Cd13 S2 2.504(2)
Cd13 S1 2.505(2)
Cd13 S3 2.516(2)
Cd13 S52 2.531(2)
Cd14 S45 2.490(2)
Cd14 S1 2.519(2)
Cd14 S39 2.561(2)
Cd14 S31 2.568(2)
Cd15 S10 2.524(3)
Cd15 S52 2.542(2)
Cd15 S53 2.543(3)
Cd15 S11 2.552(3)
Cd16 S54 2.442(3)
Cd16 S12 2.521(3)
Cd16 S6 2.541(3)
Cd16 S29 2.554(3)
Cd17 S35 2.486(2)
Cd17 S13 2.539(2)
Cd17 S33 2.553(2)
Cd17 S49 2.565(2)
Cd18 S35 2.464(2)
Cd18 S5 2.533(2)
Cd18 S22 2.567(2)
Cd18 S7 2.570(2)
Cd19 S50 2.438(3)
Cd19 S36 2.542(3)
Cd19 S46 2.545(2)
Cd19 S43 2.562(2)
Cd20 S51 2.462(3)
Cd20 S16 2.530(3)
Cd20 S15 2.530(3)
Cd20 S53 2.547(3)
Cd21 S38 2.463(2)
Cd21 S3 2.517(2)
Cd21 S10 2.555(3)
Cd21 S48 2.555(2)
Cd22 S27 2.505(2)
Cd22 S34 2.524(3)
Cd22 S48 2.531(2)
Cd22 S6 2.546(2)
Cd23 S49 2.491(3)
Cd23 S34 2.513(2)
Cd23 S12 2.537(2)
Cd23 S14 2.542(3)
Cd24 S8 2.466(3)
Cd24 S25 2.539(2)
Cd24 S18 2.563(2)
Cd24 S40 2.574(2)
Cd25 S37 2.466(2)
Cd25 S1 2.527(2)
Cd25 S19 2.547(2)
Cd25 S17 2.574(2)
Cd26 S38 2.476(2)
Cd26 S2 2.520(2)
Cd26 S21 2.549(2)
Cd26 S11 2.577(2)
Cd27 S45 2.463(2)
Cd27 S9 2.523(2)
Cd27 S24 2.549(3)
Cd27 S44 2.580(2)
Cd28 S9 2.506(2)
Cd28 S1 2.507(2)
Cd28 S13 2.515(2)
Cd28 S4 2.529(2)
Cd29 S45 2.467(2)
Cd29 S2 2.531(2)
Cd29 S42 2.550(2)
Cd29 S28 2.566(2)
Cd30 S30 2.535(2)
Cd30 S33 2.537(2)
Cd30 S4 2.537(2)
Cd30 S25 2.558(2)
Cd31 S2 2.503(2)
Cd31 S9 2.504(2)
Cd31 S5 2.510(2)
Cd31 S47 2.524(2)
Cd32 S44 2.503(2)
Cd32 S47 2.526(2)
Cd32 S28 2.546(2)
Cd32 S46 2.548(2)
S6 C221 1.767(3)
S7 C211 1.769(3)
S8 C181 1.774(3)
S10 C331 1.769(3)
S11 C301 1.781(2)
S12 C131 1.845(4)
S14 C231 1.755(2)
S15 C321 1.782(3)
S16 C291 1.778(3)
S17 C451 1.759(2)
S18 C241 1.792(2)
S19 C381 1.786(3)
S20 C311 1.792(3)
S21 C121 1.755(3)
S22 C141 1.757(3)
S23 C111 1.772(3)
S24 C271 1.732(3)
S25 C351 1.756(2)
S26 C201 1.784(3)
S27 C411 1.775(3)
S28 C401 1.774(2)
S29 C261 1.788(3)
S30 C171 1.794(2)
S31 C371 1.794(3)
S32 C161 1.764(2)
S33 C446 1.785(2)
S36 C471 1.792(3)
S39 C251 1.790(2)
S40 C361 1.792(3)
S41 C391 1.780(2)
S42 C281 1.789(2)
S43 C191 1.774(2)
S44 C421 1.797(2)
S46 C151 1.758(3)
S48 C341 1.770(3)
S49 C431 1.779(3)
S53 C461 1.813(3)
Fe1 N1X 1.946(8)
Fe1 N1U 1.952(8)
Fe1 N1S 1.959(8)
Fe1 N1W 1.966(8)
Fe1 N1V 1.981(9)
Fe1 N1T 1.986(8)
Fe2 N1M 1.954(8)
Fe2 N1Q 1.954(8)
Fe2 N1O 1.975(8)
Fe2 N1R 1.982(8)
Fe2 N1N 1.982(9)
Fe2 N1P 1.999(8)
C111 C112 1.3900
C111 C116 1.3900
C112 C113 1.3900
C113 C114 1.3900
C114 C115 1.3900
C115 C116 1.3900
C121 C122 1.3900
C121 C126 1.3901
C122 C123 1.3900
C123 C124 1.3900
C124 C125 1.3900
C125 C126 1.3900
C131 C136 1.3900
C131 C132 1.3901
C132 C133 1.3899
C133 C134 1.3900
C134 C135 1.3900
C135 C136 1.3901
C141 C146 1.3900
C141 C142 1.3900
C142 C143 1.3900
C143 C144 1.3900
C144 C145 1.3900
C145 C146 1.3901
C151 C152 1.3900
C151 C156 1.3900
C152 C153 1.3900
C153 C154 1.3900
C154 C155 1.3900
C155 C156 1.3900
C161 C162 1.3900
C161 C166 1.3900
C162 C163 1.3900
C163 C164 1.3901
C164 C165 1.3900
C165 C166 1.3900
C171 C172 1.3900
C171 C176 1.3901
C172 C173 1.3900
C173 C174 1.3900
C174 C175 1.3900
C175 C176 1.3900
C181 C186 1.3900
C181 C182 1.3900
C182 C183 1.3900
C183 C184 1.3899
C184 C185 1.3900
C185 C186 1.3901
C191 C196 1.3900
C191 C192 1.3900
C192 C193 1.3900
C193 C194 1.3900
C194 C195 1.3900
C195 C196 1.3900
C201 C202 1.3900
C201 C206 1.3900
C202 C203 1.3900
C203 C204 1.3900
C204 C205 1.3900
C205 C206 1.3900
C211 C212 1.3900
C211 C216 1.3900
C212 C213 1.3900
C213 C214 1.3900
C214 C215 1.3901
C215 C216 1.3899
C221 C222 1.3900
C221 C226 1.3901
C222 C223 1.3900
C223 C224 1.3900
C224 C225 1.3900
C225 C226 1.3900
C231 C236 1.3900
C231 C232 1.3901
C232 C233 1.3900
C233 C234 1.3900
C234 C235 1.3900
C235 C236 1.3900
C241 C242 1.3900
C241 C246 1.3900
C242 C243 1.3900
C243 C244 1.3900
C244 C245 1.3900
C245 C246 1.3900
C251 C252 1.3900
C251 C256 1.3901
C252 C253 1.3901
C253 C254 1.3900
C254 C255 1.3900
C255 C256 1.3900
C261 C262 1.3900
C261 C266 1.3900
C262 C263 1.3900
C263 C264 1.3900
C264 C265 1.3900
C265 C266 1.3900
C271 C272 1.3900
C271 C276 1.3901
C272 C273 1.3900
C273 C274 1.3900
C274 C275 1.3900
C275 C276 1.3900
C281 C282 1.3900
C281 C286 1.3900
C282 C283 1.3900
C283 C284 1.3900
C284 C285 1.3901
C285 C286 1.3900
C291 C292 1.3900
C291 C296 1.3901
C292 C293 1.3900
C293 C294 1.3900
C294 C295 1.3900
C295 C296 1.3900
C301 C302 1.3900
C301 C306 1.3901
C302 C303 1.3900
C303 C304 1.3900
C304 C305 1.3900
C305 C306 1.3900
C311 C312 1.3900
C311 C316 1.3901
C312 C313 1.3899
C313 C314 1.3900
C314 C315 1.3900
C315 C316 1.3899
C321 C326 1.3900
C321 C322 1.3900
C322 C323 1.3900
C323 C324 1.3900
C324 C325 1.3900
C325 C326 1.3899
C331 C336 1.3899
C331 C332 1.3900
C332 C333 1.3900
C333 C334 1.3900
C334 C335 1.3900
C335 C336 1.3900
C341 C342 1.3900
C341 C346 1.3901
C342 C343 1.3900
C343 C344 1.3900
C344 C345 1.3900
C345 C346 1.3900
C351 C356 1.3900
C351 C352 1.3901
C352 C353 1.3900
C353 C354 1.3899
C354 C355 1.3901
C355 C356 1.3900
C361 C366 1.3900
C361 C362 1.3900
C362 C363 1.3900
C363 C364 1.3900
C364 C365 1.3899
C365 C366 1.3900
C371 C376 1.3899
C371 C372 1.3900
C372 C373 1.3900
C373 C374 1.3900
C374 C375 1.3900
C375 C376 1.3901
C381 C382 1.3900
C381 C386 1.3900
C382 C383 1.3900
C383 C384 1.3900
C384 C385 1.3900
C385 C386 1.3900
C391 C392 1.3900
C391 C396 1.3900
C392 C393 1.3900
C393 C394 1.3900
C394 C395 1.3899
C395 C396 1.3900
C401 C402 1.3900
C401 C406 1.3900
C402 C403 1.3900
C403 C404 1.3900
C404 C405 1.3900
C405 C406 1.3900
C411 C416 1.3900
C411 C412 1.3900
C412 C413 1.3900
C413 C414 1.3899
C414 C415 1.3900
C415 C416 1.3900
C421 C422 1.3900
C421 C426 1.3900
C422 C423 1.3900
C423 C424 1.3900
C424 C425 1.3900
C425 C426 1.3900
C431 C432 1.3900
C431 C436 1.3900
C432 C433 1.3900
C433 C434 1.3900
C434 C435 1.3900
C435 C436 1.3900
C441 C442 1.3900
C441 C446 1.3900
C442 C443 1.3900
C443 C444 1.3901
C444 C445 1.3900
C445 C446 1.3900
C451 C456 1.3900
C451 C452 1.3900
C452 C453 1.3900
C453 C454 1.3900
C454 C455 1.3900
C455 C456 1.3900
C461 C462 1.3900
C461 C466 1.3900
C462 C463 1.3901
C463 C464 1.3900
C464 C465 1.3900
C465 C466 1.3900
C471 C472 1.3900
C471 C476 1.3900
C472 C473 1.3900
C473 C474 1.3900
C474 C475 1.3900
C475 C476 1.3900
C5A C4P 1.425(19)
C5A C6P 1.442(16)
C5A C1P 1.52(2)
C1B C1P 1.37(2)
C1B C5B 1.473(18)
C2B N1O 1.350(13)
C2B C3B 1.368(15)
C3B C4B 1.418(18)
C3B C7B 1.534(17)
C4B C5B 1.428(18)
C4B C8B 1.560(16)
C5B C6O 1.392(15)
C1H C1U 1.327(16)
C1H C5V 1.471(15)
C1K C1L 1.40(2)
C1K C5W 1.432(18)
C1L C5X 1.422(18)
C1M C1N 1.38(2)
C1M C5M 1.453(18)
C2M N1M 1.335(13)
C2M C3M 1.413(14)
C3M C4M 1.377(17)
C3M C7M 1.575(18)
C4M C5M 1.382(18)
C4M C8M 1.553(16)
C5M C6M 1.343(15)
C6M N1M 1.369(12)
C6M C6N 1.430(16)
C1N C5N 1.455(19)
C2N C3N 1.330(17)
C2N N1N 1.347(14)
C3N C4N 1.387(19)
C3N C7N 1.57(2)
C4N C5N 1.383(18)
C4N C8N 1.457(19)
C5N C6N 1.457(16)
C6N N1N 1.363(14)
C6O N1O 1.313(13)
C6O C6P 1.429(15)
C2P N1P 1.300(12)
C2P C3P 1.427(16)
C3P C4P 1.296(19)
C3P C7P 1.56(2)
C4P C8P 1.537(18)
C6P N1P 1.343(13)
C1Q C1R 1.338(18)
C1Q C5Q 1.48(2)
C2Q N1Q 1.357(13)
C2Q C3Q 1.443(17)
C3Q C4Q 1.35(2)
C3Q C7Q 1.470(18)
C4Q C5Q 1.475(19)
C4Q C8Q 1.540(16)
C5Q C6Q 1.430(14)
C6Q C6R 1.401(14)
C6Q N1Q 1.407(14)
C1R C5R 1.427(14)
C2R N1R 1.328(12)
C2R C3R 1.380(13)
C3R C4R 1.407(13)
C3R C7R 1.512(14)
C4R C5R 1.428(15)
C4R C8R 1.531(15)
C5R C6R 1.424(14)
C6R N1R 1.374(11)
C1S C1T 1.358(14)
C1S C5S 1.437(14)
C2S N1S 1.314(12)
C2S C3S 1.419(13)
C3S C4S 1.407(14)
C3S C7S 1.537(14)
C4S C5S 1.442(13)
C4S C8S 1.514(13)
C5S C6S 1.409(13)
C6S N1S 1.359(11)
C6S C6T 1.433(13)
C1T C5T 1.494(14)
C2T N1T 1.343(12)
C2T C3T 1.395(13)
C3T C4T 1.353(13)
C3T C7T 1.575(13)
C4T C5T 1.396(13)
C4T C8T 1.575(14)
C5T C6T 1.373(12)
C6T N1T 1.343(11)
C1U C5U 1.443(15)
C2U N1U 1.344(12)
C2U C3U 1.395(14)
C3U C4U 1.358(15)
C3U C7U 1.567(16)
C4U C5U 1.419(15)
C4U C8U 1.533(14)
C5U C6U 1.404(13)
C6U N1U 1.359(12)
C6U C6V 1.437(14)
C2V N1V 1.341(12)
C2V C3V 1.398(15)
C3V C4V 1.398(17)
C3V C7V 1.533(17)
C4V C5V 1.390(15)
C4V C8V 1.506(16)
C5V C6V 1.361(13)
C6V N1V 1.376(12)
C2W N1W 1.325(13)
C2W C3W 1.450(15)
C3W C4W 1.388(19)
C3W C7W 1.55(2)
C4W C5W 1.352(18)
C4W C8W 1.578(17)
C5W C6W 1.367(14)
C6W N1W 1.375(13)
C6W C6X 1.408(16)
C2X N1X 1.345(13)
C2X C3X 1.374(15)
C3X C4X 1.383(17)
C3X C7X 1.57(2)
C4X C5X 1.382(18)
C4X C8X 1.521(17)
C5X C6X 1.437(15)
C6X N1X 1.401(12)
C1 C4 1.12(5)
C1 N4 1.47(6)
C2 N1 1.090(14)
C2 C6 1.516(19)
C3 N3 1.159(18)
C3 C10 1.61(2)
C5 C8 0.82(7)
C5 N6 1.66(5)
C7 N5 1.23(3)
C7 C9 1.49(3)
C11 N8 1.18(3)
C11 C12 1.42(3)
